data_4317097
loop_
_publ_author_name
'Carlo Di Iulio'
'Matthew D. Jones'
'Mary F. Mahon'
'David C. Apperley'

_publ_contact_author
;       Matthew D Jones
        University of Bath
        Department of Chemistry
        Bath, BA2 7AY
        United Kingdom
;
_publ_contact_author_email mj205@bath.ac.uk
_publ_contact_author_fax '# 44 1225 82 6231'
_publ_contact_author_phone '# 44 1225 38 4908'
_publ_section_title
;
 Zinc(II) Silsesquioxane Complexes and Their Application for the
 Ring-Opening Polymerization of rac-Lactide
;
_journal_name_full 'Inorganic Chemistry'
_journal_page_first 10232
_journal_page_last 10234
_journal_paper_doi 10.1021/ic101809r
_journal_volume 49
_journal_year 2010
_chemical_formula_sum 'C39 H77 N O13.5 Si8 Zn'
_chemical_formula_weight 1066.11
_chemical_name_systematic
;
 ?
;
_space_group_IT_number 2
_symmetry_cell_setting triclinic
_symmetry_space_group_name_Hall '-P 1'
_symmetry_space_group_name_H-M 'P -1'
_atom_sites_solution_hydrogens geom
_atom_sites_solution_primary direct
_atom_sites_solution_secondary difmap
_audit_creation_method SHELXL-97
_cell_angle_alpha 67.289(3)
_cell_angle_beta 79.143(2)
_cell_angle_gamma 78.634(3)
_cell_formula_units_Z 4
_cell_length_a 16.5280(8)
_cell_length_b 17.9250(6)
_cell_length_c 22.1100(11)
_cell_measurement_reflns_used 137478
_cell_measurement_temperature 150(2)
_cell_measurement_theta_max 25.01
_cell_measurement_theta_min 3.53
_cell_volume 5878.2(5)
_computing_cell_refinement 'HKL Scalepack (Otwinowski & Minor 1997)'
_computing_data_collection 'Collect (Bruker AXS BV 1997-2004)'
_computing_data_reduction 'Denzo & Scalepack (Otwinowski, Minor 1997)'
_computing_molecular_graphics 'ORTEX (P.McArdle 1995)'
_computing_publication_material 'SHELXL-97/2 (Sheldrick 1997)'
_computing_structure_refinement 'SHELXL-97/2 (Sheldrick 1997)'
_computing_structure_solution
; 
 SIR97- Altomare A., Burla M.C., Camalli M., Cascarano G.L., Giacovazzo C. , 
 Guagliardi A., Moliterni A.G.G., Polidori G.,Spagna R. 
 (1999) J. Appl. Cryst. 32, 115-119.
;
_diffrn_ambient_temperature 150(2)
_diffrn_measured_fraction_theta_full 0.980
_diffrn_measured_fraction_theta_max 0.980
_diffrn_measurement_device_type '95mm CCD camera on \k-goniostat'
_diffrn_measurement_method CCD
_diffrn_radiation_monochromator 'horizonally mounted graphite crystal'
_diffrn_radiation_source 'fine-focus sealed tube'
_diffrn_radiation_type MoK\a
_diffrn_radiation_wavelength 0.71073
_diffrn_reflns_av_R_equivalents 0.0805
_diffrn_reflns_av_sigmaI/netI 0.0919
_diffrn_reflns_limit_h_max 19
_diffrn_reflns_limit_h_min -19
_diffrn_reflns_limit_k_max 21
_diffrn_reflns_limit_k_min -21
_diffrn_reflns_limit_l_max 26
_diffrn_reflns_limit_l_min -26
_diffrn_reflns_number 50834
_diffrn_reflns_theta_full 25.06
_diffrn_reflns_theta_max 25.06
_diffrn_reflns_theta_min 3.65
_exptl_absorpt_coefficient_mu 0.633
_exptl_absorpt_correction_T_max 0.9395
_exptl_absorpt_correction_T_min 0.8839
_exptl_absorpt_correction_type multi-scan
_exptl_absorpt_process_details
; 
 multi-scan from symmetry-related measurements 
 Sortav (Blessing 1995  
;
_exptl_crystal_colour yellow
_exptl_crystal_density_diffrn 1.205
_exptl_crystal_density_method 'not measured'
_exptl_crystal_description block
_exptl_crystal_F_000 2272
_exptl_crystal_size_max 0.20
_exptl_crystal_size_mid 0.10
_exptl_crystal_size_min 0.10
_refine_diff_density_max 1.197
_refine_diff_density_min -0.632
_refine_diff_density_rms 0.091
_refine_ls_extinction_method none
_refine_ls_goodness_of_fit_ref 1.071
_refine_ls_hydrogen_treatment constr
_refine_ls_matrix_type full
_refine_ls_number_parameters 1314
_refine_ls_number_reflns 20434
_refine_ls_number_restraints 28
_refine_ls_restrained_S_all 1.074
_refine_ls_R_factor_all 0.1394
_refine_ls_R_factor_gt 0.0751
_refine_ls_shift/su_max 0.000
_refine_ls_shift/su_mean 0.000
_refine_ls_structure_factor_coef Fsqd
_refine_ls_weighting_details 'calc w=1/[\s^2^(Fo^2^)+(0.0846P)^2^+17.9695P] where P=(Fo^2^+2Fc^2^)/3'
_refine_ls_weighting_scheme calc
_refine_ls_wR_factor_gt 0.1856
_refine_ls_wR_factor_ref 0.2262
_reflns_number_gt 12163
_reflns_number_total 20434
_reflns_threshold_expression >2\s(I)
_cod_data_source_file ic101809r_si_003_1.cif
_cod_data_source_block Zn4(1a)4(OMe)2(Me)2
_cod_depositor_comments
;
The following automatic conversions were performed:

'_symmetry_cell_setting' value 'Triclinic' changed to 'triclinic'
according to the built-in table from CIF Core dictionary named
'cif_core.dic' version 2.4.1 from 2010-06-29.

Automatic conversion script
Id: cif_fix_values 1646 2011-03-28 12:23:43Z adriana 
;
_cod_original_formula_sum 'C39 H77 N O13.50 Si8 Zn'
_cod_database_code 4317097

loop_
_symmetry_equiv_pos_as_xyz
'x, y, z'
'-x, -y, -z'

loop_
_atom_site_label
_atom_site_type_symbol
_atom_site_fract_x
_atom_site_fract_y
_atom_site_fract_z
_atom_site_U_iso_or_equiv
_atom_site_adp_type
_atom_site_occupancy
_atom_site_symmetry_multiplicity
_atom_site_calc_flag
_atom_site_refinement_flags
_atom_site_disorder_assembly
_atom_site_disorder_group
Zn1 Zn 0.06324(4) 0.01770(4) 0.53974(4) 0.03348(19) Uani 1 1 d . . .
Zn2 Zn -0.12329(5) -0.00741(4) 0.60082(4) 0.0366(2) Uani 1 1 d . . .
Si1 Si -0.16101(13) -0.09700(14) 0.25527(10) 0.0505(5) Uani 1 1 d . . .
Si2 Si -0.24389(14) -0.25199(14) 0.31766(10) 0.0593(6) Uani 1 1 d D . .
Si3 Si -0.07750(19) -0.35492(18) 0.28704(11) 0.0853(10) Uani 1 1 d . . .
Si4 Si 0.00871(14) -0.2012(2) 0.22350(11) 0.0725(8) Uani 1 1 d D . .
Si5 Si -0.21132(11) -0.06680(11) 0.11829(9) 0.0367(4) Uani 1 1 d . . .
Si6 Si -0.29445(13) -0.22335(12) 0.17791(11) 0.0492(5) Uani 1 1 d . . .
Si7 Si -0.12837(15) -0.32490(12) 0.14760(11) 0.0574(6) Uani 1 1 d . . .
Si8 Si -0.04221(12) -0.16975(12) 0.08659(9) 0.0424(5) Uani 1 1 d . . .
Si9 Si 0.27511(12) 0.26929(11) 0.32585(11) 0.0457(5) Uani 1 1 d . . .
Si10 Si 0.35392(12) 0.42658(11) 0.25506(10) 0.0449(5) Uani 1 1 d . . .
Si11 Si 0.52275(12) 0.32445(11) 0.21983(10) 0.0416(4) Uani 1 1 d . . .
Si12 Si 0.44576(11) 0.16609(11) 0.29077(9) 0.0396(4) Uani 1 1 d . . .
Si13 Si 0.21588(12) 0.28496(11) 0.19685(11) 0.0482(5) Uani 1 1 d D . .
Si14 Si 0.29544(12) 0.44500(11) 0.12353(11) 0.0488(5) Uani 1 1 d . . .
Si15 Si 0.46305(12) 0.34401(11) 0.08838(10) 0.0414(4) Uani 1 1 d . . .
Si16 Si 0.38541(12) 0.18282(11) 0.16208(10) 0.0420(5) Uani 1 1 d . . .
O1 O -0.0260(3) -0.0628(2) 0.5560(2) 0.0339(10) Uani 1 1 d . . .
O2 O -0.0444(3) 0.0760(2) 0.5784(2) 0.0362(10) Uani 1 1 d . . .
O3 O -0.1636(3) 0.0361(2) 0.5107(2) 0.0385(10) Uani 1 1 d . . .
O4 O -0.0676(3) -0.1404(3) 0.2431(2) 0.0555(13) Uani 1 1 d . A .
O5 O -0.0083(4) -0.2947(4) 0.2682(3) 0.081(2) Uani 1 1 d . A .
O6 O -0.1614(4) -0.3186(4) 0.3236(3) 0.091(2) Uani 1 1 d . A .
O7 O -0.2165(3) -0.1659(3) 0.3080(2) 0.0613(14) Uani 1 1 d . A .
O9 O 0.0096(3) -0.1859(4) 0.1462(2) 0.0691(17) Uani 1 1 d . A .
O10 O -0.0993(4) -0.3584(3) 0.2201(2) 0.0670(16) Uani 1 1 d . A .
O11 O -0.2854(3) -0.2418(3) 0.2538(3) 0.0593(14) Uani 1 1 d . A .
O12 O -0.2005(3) -0.0582(3) 0.1866(2) 0.0507(12) Uani 1 1 d . . .
O13 O -0.1218(3) -0.1015(3) 0.0877(2) 0.0465(11) Uani 1 1 d . A .
O14 O -0.0741(3) -0.2538(3) 0.0975(2) 0.0534(13) Uani 1 1 d . A .
O15 O -0.2259(3) -0.2858(3) 0.1524(3) 0.0674(16) Uani 1 1 d . A .
O16 O -0.2761(3) -0.1314(3) 0.1351(2) 0.0473(12) Uani 1 1 d . A .
O17 O 0.2962(3) 0.3603(3) 0.3090(3) 0.0558(14) Uani 1 1 d . D .
O18 O 0.3607(3) 0.2101(3) 0.3191(2) 0.0480(12) Uani 1 1 d . D .
O19 O 0.5142(3) 0.2297(3) 0.2631(2) 0.0459(11) Uani 1 1 d . D .
O20 O 0.4471(3) 0.3806(3) 0.2463(2) 0.0491(12) Uani 1 1 d . D .
O21 O 0.3168(3) 0.4607(3) 0.1858(3) 0.0536(13) Uani 1 1 d . D .
O22 O 0.2174(3) 0.2731(3) 0.2732(3) 0.0537(13) Uani 1 1 d . E .
O23 O 0.4279(3) 0.1456(3) 0.2298(2) 0.0465(12) Uani 1 1 d . D .
O24 O 0.5163(3) 0.3418(3) 0.1432(2) 0.0501(12) Uani 1 1 d . D .
O25 O 0.3811(3) 0.4103(3) 0.0873(3) 0.0605(15) Uani 1 1 d . D .
O26 O 0.2317(3) 0.3774(3) 0.1504(3) 0.0543(13) Uani 1 1 d . D .
O27 O 0.2908(3) 0.2221(3) 0.1770(3) 0.0527(13) Uani 1 1 d . D .
O28 O 0.4357(3) 0.2541(3) 0.1087(2) 0.0496(12) Uani 1 1 d . D .
N1 N 0.1204(3) 0.1165(3) 0.5353(3) 0.0393(13) Uani 1 1 d . . .
N2 N -0.1154(3) 0.0635(3) 0.3729(3) 0.0409(13) Uani 1 1 d . . .
C1 C -0.1916(5) -0.0483(5) 0.6862(3) 0.0543(19) Uani 1 1 d . . .
H1A H -0.2188 -0.0930 0.6877 0.081 Uiso 1 1 calc R . .
H1B H -0.2339 -0.0041 0.6920 0.081 Uiso 1 1 calc R . .
H1C H -0.1562 -0.0684 0.7218 0.081 Uiso 1 1 calc R . .
C2 C -0.0032(5) -0.1498(4) 0.5853(4) 0.0504(18) Uani 1 1 d . . .
H2A H 0.0035 -0.1646 0.6318 0.076 Uiso 1 1 calc R . .
H2B H 0.0494 -0.1662 0.5617 0.076 Uiso 1 1 calc R . .
H2C H -0.0468 -0.1777 0.5823 0.076 Uiso 1 1 calc R . .
C3 C -0.0648(4) 0.1527(4) 0.5759(3) 0.0384(15) Uani 1 1 d . . .
C4 C -0.1481(4) 0.1845(4) 0.5865(4) 0.0450(17) Uani 1 1 d . . .
H4 H -0.1903 0.1518 0.5937 0.054 Uiso 1 1 calc R . .
C5 C -0.1698(5) 0.2619(5) 0.5866(4) 0.061(2) Uani 1 1 d . . .
H5 H -0.2271 0.2822 0.5933 0.074 Uiso 1 1 calc R . .
C6 C -0.1109(5) 0.3118(5) 0.5771(5) 0.070(3) Uani 1 1 d . . .
H6 H -0.1268 0.3653 0.5779 0.085 Uiso 1 1 calc R . .
C7 C -0.0280(5) 0.2811(5) 0.5664(4) 0.066(2) Uani 1 1 d . . .
H7 H 0.0134 0.3141 0.5604 0.079 Uiso 1 1 calc R . .
C8 C -0.0034(5) 0.2025(4) 0.5642(4) 0.0484(18) Uani 1 1 d . . .
C9 C 0.0844(4) 0.1785(4) 0.5500(3) 0.0456(17) Uani 1 1 d . . .
H9 H 0.1201 0.2129 0.5518 0.055 Uiso 1 1 calc R . .
C10 C 0.2120(4) 0.1084(4) 0.5212(3) 0.0444(17) Uani 1 1 d . . .
H10A H 0.2353 0.0503 0.5417 0.053 Uiso 1 1 calc R . .
H10B H 0.2330 0.1400 0.5417 0.053 Uiso 1 1 calc R . .
C11 C 0.2424(4) 0.1386(4) 0.4470(3) 0.0448(17) Uani 1 1 d . . .
H11A H 0.3032 0.1219 0.4408 0.054 Uiso 1 1 calc R . .
H11B H 0.2160 0.1111 0.4261 0.054 Uiso 1 1 calc R . .
C12 C 0.2241(5) 0.2308(4) 0.4112(4) 0.0517(19) Uani 1 1 d . . .
H12A H 0.2417 0.2583 0.4367 0.062 Uiso 1 1 calc R . .
H12B H 0.1632 0.2460 0.4108 0.062 Uiso 1 1 calc R . .
C13 C -0.2353(4) 0.0792(4) 0.4919(3) 0.0396(15) Uani 1 1 d . . .
C14 C -0.3025(4) 0.0902(4) 0.5392(4) 0.0458(17) Uani 1 1 d . . .
H14 H -0.2958 0.0660 0.5848 0.055 Uiso 1 1 calc R . .
C15 C -0.3774(5) 0.1354(5) 0.5204(4) 0.0555(19) Uani 1 1 d . . .
H15 H -0.4214 0.1416 0.5534 0.067 Uiso 1 1 calc R . .
C16 C -0.3898(5) 0.1714(5) 0.4553(5) 0.066(2) Uani 1 1 d . . .
H16 H -0.4416 0.2028 0.4432 0.079 Uiso 1 1 calc R . .
C17 C -0.3262(5) 0.1616(5) 0.4074(4) 0.060(2) Uani 1 1 d . . .
H17 H -0.3347 0.1863 0.3622 0.072 Uiso 1 1 calc R . .
C18 C -0.2486(4) 0.1154(4) 0.4248(3) 0.0449(17) Uani 1 1 d . . .
C19 C -0.1866(4) 0.1089(4) 0.3706(4) 0.0487(18) Uani 1 1 d . . .
H19 H -0.2002 0.1426 0.3276 0.058 Uiso 1 1 calc R . .
C20 C -0.0667(5) 0.0681(4) 0.3088(3) 0.0481(17) Uani 1 1 d . . .
H20A H -0.0082 0.0719 0.3100 0.058 Uiso 1 1 calc R . .
H20B H -0.0888 0.1182 0.2737 0.058 Uiso 1 1 calc R . .
C21 C -0.0698(4) -0.0052(4) 0.2920(3) 0.0468(17) Uani 1 1 d . . .
H21A H -0.0467 -0.0551 0.3268 0.056 Uiso 1 1 calc R . .
H21B H -0.0340 -0.0007 0.2498 0.056 Uiso 1 1 calc R . .
C22 C -0.1586(4) -0.0145(5) 0.2858(4) 0.059(2) Uani 1 1 d . . .
H22A H -0.1843 0.0378 0.2551 0.071 Uiso 1 1 calc R . .
H22B H -0.1924 -0.0260 0.3295 0.071 Uiso 1 1 calc R . .
C23 C -0.3277(7) -0.2836(7) 0.3884(5) 0.050(3) Uani 0.75 1 d P A 1
H23A H -0.3771 -0.2415 0.3788 0.060 Uiso 0.75 1 calc PR A 1
H23B H -0.3434 -0.3351 0.3903 0.060 Uiso 0.75 1 calc PR A 1
C24 C -0.3075(6) -0.2965(7) 0.4556(5) 0.056(3) Uani 0.75 1 d P A 1
H24 H -0.2780 -0.2500 0.4495 0.067 Uiso 0.75 1 calc PR A 1
C25 C -0.2491(12) -0.3716(16) 0.4822(8) 0.124(8) Uani 0.75 1 d PD A 1
H25D H -0.2725 -0.4188 0.4842 0.186 Uiso 0.75 1 calc PR A 1
H25E H -0.2399 -0.3785 0.5267 0.186 Uiso 0.75 1 calc PR A 1
H25F H -0.1960 -0.3675 0.4533 0.186 Uiso 0.75 1 calc PR A 1
C26 C -0.3840(8) -0.2915(9) 0.5035(6) 0.083(4) Uani 0.75 1 d PD A 1
H26A H -0.4188 -0.2391 0.4851 0.125 Uiso 0.75 1 calc PR A 1
H26B H -0.3678 -0.2962 0.5453 0.125 Uiso 0.75 1 calc PR A 1
H26C H -0.4154 -0.3361 0.5112 0.125 Uiso 0.75 1 calc PR A 1
C27 C -0.0241(13) -0.4384(10) 0.3488(8) 0.057(5) Uani 0.50 1 d P A 2
H27A H -0.0204 -0.4193 0.3845 0.068 Uiso 0.50 1 calc PR A 2
H27B H -0.0597 -0.4824 0.3680 0.068 Uiso 0.50 1 calc PR A 2
C28 C 0.0072(12) -0.4950(12) 0.3862(11) 0.080(6) Uani 0.50 1 d P A 1
H28 H 0.0537 -0.4611 0.3704 0.097 Uiso 0.50 1 calc PR A 1
C29 C -0.0416(14) -0.4830(12) 0.4452(9) 0.089(6) Uani 0.50 1 d P A 1
H29D H -0.0535 -0.4245 0.4375 0.134 Uiso 0.50 1 calc PR A 1
H29E H -0.0098 -0.5110 0.4829 0.134 Uiso 0.50 1 calc PR A 1
H29F H -0.0939 -0.5055 0.4546 0.134 Uiso 0.50 1 calc PR A 1
C30 C 0.0430(16) -0.5853(12) 0.4005(13) 0.114(11) Uani 0.50 1 d P A 1
H30D H 0.0628 -0.6089 0.4440 0.171 Uiso 0.50 1 calc PR A 1
H30E H 0.0895 -0.5893 0.3666 0.171 Uiso 0.50 1 calc PR A 1
H30F H -0.0003 -0.6152 0.4000 0.171 Uiso 0.50 1 calc PR A 1
C31 C 0.1081(8) -0.2018(11) 0.2438(7) 0.068(4) Uani 0.65 1 d P A 1
H31A H 0.1028 -0.2062 0.2904 0.082 Uiso 0.65 1 calc PR A 1
H31B H 0.1462 -0.2498 0.2391 0.082 Uiso 0.65 1 calc PR A 1
C32 C 0.1407(11) -0.1311(9) 0.2029(9) 0.080(5) Uani 0.65 1 d P A 1
H32 H 0.0953 -0.0845 0.1884 0.096 Uiso 0.65 1 calc PR A 1
C33 C 0.2041(14) -0.1088(14) 0.2347(9) 0.123(8) Uani 0.65 1 d P A 1
H33A H 0.1757 -0.0967 0.2736 0.184 Uiso 0.65 1 calc PR A 1
H33B H 0.2282 -0.0608 0.2025 0.184 Uiso 0.65 1 calc PR A 1
H33C H 0.2484 -0.1549 0.2479 0.184 Uiso 0.65 1 calc PR A 1
C34 C 0.1971(10) -0.1506(14) 0.1376(8) 0.112(7) Uani 0.65 1 d P A 1
H34A H 0.2435 -0.1938 0.1526 0.168 Uiso 0.65 1 calc PR A 1
H34B H 0.2190 -0.1010 0.1061 0.168 Uiso 0.65 1 calc PR A 1
H34C H 0.1618 -0.1683 0.1162 0.168 Uiso 0.65 1 calc PR A 1
C35 C -0.2507(4) 0.0316(4) 0.0572(3) 0.0433(16) Uani 1 1 d . . .
H35A H -0.2093 0.0695 0.0463 0.052 Uiso 1 1 calc R . .
H35B H -0.2538 0.0226 0.0162 0.052 Uiso 1 1 calc R . .
C36 C -0.3374(6) 0.0749(5) 0.0775(5) 0.068(2) Uani 1 1 d . . .
H36 H -0.3773 0.0339 0.0949 0.082 Uiso 1 1 calc R . .
C37 C -0.3371(8) 0.1076(8) 0.1287(6) 0.124(5) Uani 1 1 d . . .
H37A H -0.3006 0.1501 0.1119 0.186 Uiso 1 1 calc R . .
H37B H -0.3166 0.0635 0.1677 0.186 Uiso 1 1 calc R . .
H37C H -0.3937 0.1309 0.1407 0.186 Uiso 1 1 calc R . .
C38 C -0.3685(7) 0.1432(6) 0.0161(6) 0.108(4) Uani 1 1 d . . .
H38A H -0.4240 0.1689 0.0281 0.162 Uiso 1 1 calc R . .
H38B H -0.3714 0.1202 -0.0171 0.162 Uiso 1 1 calc R . .
H38C H -0.3302 0.1840 -0.0022 0.162 Uiso 1 1 calc R . .
C39 C -0.3981(5) -0.2365(5) 0.1673(5) 0.069(2) Uani 1 1 d . A .
H39A H -0.3943 -0.2413 0.1237 0.083 Uiso 1 1 calc R B 1
H39B H -0.4127 -0.2888 0.2014 0.083 Uiso 1 1 calc R B 1
C40 C -0.4715(8) -0.1668(12) 0.1717(8) 0.081(4) Uani 0.75 1 d P A 1
H40 H -0.4526 -0.1127 0.1442 0.097 Uiso 0.75 1 calc PR A 1
C41 C -0.4923(10) -0.1718(17) 0.2407(12) 0.172(11) Uani 0.75 1 d P A 1
H41A H -0.5425 -0.1335 0.2445 0.258 Uiso 0.75 1 calc PR A 1
H41B H -0.4461 -0.1576 0.2543 0.258 Uiso 0.75 1 calc PR A 1
H41C H -0.5023 -0.2274 0.2692 0.258 Uiso 0.75 1 calc PR A 1
C42 C -0.5507(9) -0.1721(10) 0.1480(8) 0.113(6) Uani 0.75 1 d P A 1
H42A H -0.5686 -0.2257 0.1735 0.169 Uiso 0.75 1 calc PR A 1
H42B H -0.5394 -0.1647 0.1010 0.169 Uiso 0.75 1 calc PR A 1
H42C H -0.5947 -0.1292 0.1542 0.169 Uiso 0.75 1 calc PR A 1
C43 C -0.1131(5) -0.4104(4) 0.1178(4) 0.062(2) Uani 1 1 d . A .
H43A H -0.0548 -0.4367 0.1215 0.074 Uiso 1 1 calc R C 1
H43B H -0.1490 -0.4511 0.1485 0.074 Uiso 1 1 calc R C 1
C44 C -0.1317(16) -0.3910(11) 0.0422(9) 0.085(7) Uani 0.60 1 d P A 1
H44 H -0.1061 -0.3416 0.0114 0.102 Uiso 0.60 1 calc PR A 1
C45 C -0.2275(14) -0.3742(14) 0.0388(12) 0.124(8) Uani 0.60 1 d P A 1
H45A H -0.2378 -0.3517 -0.0076 0.186 Uiso 0.60 1 calc PR A 1
H45B H -0.2534 -0.3350 0.0601 0.186 Uiso 0.60 1 calc PR A 1
H45C H -0.2512 -0.4253 0.0616 0.186 Uiso 0.60 1 calc PR A 1
C46 C -0.0935(16) -0.4608(12) 0.0233(10) 0.119(8) Uani 0.60 1 d P A 1
H46A H -0.1266 -0.4661 -0.0069 0.178 Uiso 0.60 1 calc PR A 1
H46B H -0.0913 -0.5106 0.0629 0.178 Uiso 0.60 1 calc PR A 1
H46C H -0.0370 -0.4525 0.0012 0.178 Uiso 0.60 1 calc PR A 1
C47 C 0.0282(4) -0.1359(4) 0.0081(3) 0.0433(16) Uani 1 1 d . A .
H47A H 0.0357 -0.0788 -0.0016 0.052 Uiso 1 1 calc R . .
H47B H 0.0832 -0.1696 0.0153 0.052 Uiso 1 1 calc R . .
C48 C 0.0017(5) -0.1397(5) -0.0533(3) 0.0541(19) Uani 1 1 d . . .
H48 H -0.0147 -0.1949 -0.0417 0.065 Uiso 1 1 calc R A .
C49 C -0.0738(6) -0.0754(8) -0.0742(5) 0.107(4) Uani 1 1 d . A .
H49A H -0.0565 -0.0209 -0.0929 0.160 Uiso 1 1 calc R . .
H49B H -0.1155 -0.0791 -0.0355 0.160 Uiso 1 1 calc R . .
H49C H -0.0979 -0.0849 -0.1074 0.160 Uiso 1 1 calc R . .
C50 C 0.0725(6) -0.1274(6) -0.1091(4) 0.074(3) Uani 1 1 d . A .
H50A H 0.0563 -0.1367 -0.1457 0.111 Uiso 1 1 calc R . .
H50B H 0.1217 -0.1660 -0.0934 0.111 Uiso 1 1 calc R . .
H50C H 0.0853 -0.0714 -0.1242 0.111 Uiso 1 1 calc R . .
C51 C 0.3679(15) 0.5051(16) 0.2893(13) 0.036(5) Uani 0.50 1 d P D 1
H51A H 0.3727 0.4767 0.3371 0.044 Uiso 0.50 1 calc PR D 1
H51B H 0.4214 0.5258 0.2678 0.044 Uiso 0.50 1 calc PR D 1
C52 C 0.3019(10) 0.5764(9) 0.2815(8) 0.052(4) Uani 0.50 1 d P D 1
H52 H 0.2937 0.6035 0.2338 0.063 Uiso 0.50 1 calc PR D 1
C53 C 0.2192(10) 0.5491(10) 0.3220(9) 0.073(5) Uani 0.50 1 d P D 1
H53A H 0.1977 0.5173 0.3026 0.109 Uiso 0.50 1 calc PR D 1
H53B H 0.1788 0.5972 0.3215 0.109 Uiso 0.50 1 calc PR D 1
H53C H 0.2286 0.5152 0.3677 0.109 Uiso 0.50 1 calc PR D 1
C54 C 0.3237(12) 0.6377(10) 0.3045(10) 0.071(5) Uani 0.50 1 d P D 1
H54A H 0.3316 0.6119 0.3514 0.106 Uiso 0.50 1 calc PR D 1
H54B H 0.2785 0.6835 0.2987 0.106 Uiso 0.50 1 calc PR D 1
H54C H 0.3751 0.6579 0.2786 0.106 Uiso 0.50 1 calc PR D 1
C55 C 0.6213(4) 0.3492(4) 0.2306(4) 0.0518(18) Uani 1 1 d . D .
H55A H 0.6230 0.4082 0.2053 0.062 Uiso 1 1 calc R . .
H55B H 0.6193 0.3405 0.2778 0.062 Uiso 1 1 calc R . .
C56 C 0.7031(5) 0.3032(6) 0.2102(5) 0.078(3) Uani 1 1 d . . .
H56 H 0.6979 0.2436 0.2290 0.093 Uiso 1 1 calc R D .
C57 C 0.7729(8) 0.3159(10) 0.2397(8) 0.156(6) Uani 1 1 d . D .
H57A H 0.8248 0.2835 0.2290 0.235 Uiso 1 1 calc R . .
H57B H 0.7592 0.2985 0.2878 0.235 Uiso 1 1 calc R . .
H57C H 0.7799 0.3738 0.2213 0.235 Uiso 1 1 calc R . .
C58 C 0.7235(8) 0.3272(11) 0.1393(7) 0.153(6) Uani 1 1 d U D .
H58A H 0.6783 0.3186 0.1207 0.230 Uiso 1 1 calc R . .
H58B H 0.7751 0.2941 0.1291 0.230 Uiso 1 1 calc R . .
H58C H 0.7309 0.3850 0.1200 0.230 Uiso 1 1 calc R . .
C59 C 0.4836(4) 0.0743(4) 0.3585(4) 0.0511(18) Uani 1 1 d . D .
H59A H 0.4893 0.0916 0.3948 0.061 Uiso 1 1 calc R . .
H59B H 0.4397 0.0382 0.3752 0.061 Uiso 1 1 calc R . .
C60 C 0.5651(5) 0.0230(5) 0.3449(5) 0.074(3) Uani 1 1 d . . .
H60 H 0.6074 0.0607 0.3203 0.088 Uiso 1 1 calc R D .
C61 C 0.5973(6) -0.0370(6) 0.4082(6) 0.105(4) Uani 1 1 d . D .
H61A H 0.5993 -0.0080 0.4373 0.157 Uiso 1 1 calc R . .
H61B H 0.6533 -0.0632 0.3978 0.157 Uiso 1 1 calc R . .
H61C H 0.5601 -0.0787 0.4303 0.157 Uiso 1 1 calc R . .
C62 C 0.5557(7) -0.0244(6) 0.3016(6) 0.107(4) Uani 1 1 d . D .
H62A H 0.5190 -0.0660 0.3267 0.160 Uiso 1 1 calc R . .
H62B H 0.6104 -0.0510 0.2889 0.160 Uiso 1 1 calc R . .
H62C H 0.5316 0.0136 0.2617 0.160 Uiso 1 1 calc R . .
C63 C 0.1197(7) 0.2644(9) 0.1771(11) 0.059(4) Uani 0.75 1 d P E 1
H63A H 0.1322 0.2570 0.1340 0.071 Uiso 0.75 1 calc PR E 1
H63B H 0.1039 0.2125 0.2110 0.071 Uiso 0.75 1 calc PR E 1
C64 C 0.0444(9) 0.3320(11) 0.1737(8) 0.055(4) Uani 0.75 1 d P E 1
H64 H 0.0630 0.3845 0.1417 0.066 Uiso 0.75 1 calc PR E 1
C65 C 0.0116(10) 0.3440(18) 0.2363(10) 0.165(12) Uani 0.75 1 d P E 1
H65A H -0.0341 0.3893 0.2289 0.248 Uiso 0.75 1 calc PR E 1
H65B H 0.0560 0.3566 0.2532 0.248 Uiso 0.75 1 calc PR E 1
H65C H -0.0088 0.2940 0.2686 0.248 Uiso 0.75 1 calc PR E 1
C66 C -0.0221(8) 0.3120(9) 0.1427(8) 0.087(4) Uani 0.75 1 d P E 1
H66A H -0.0359 0.2570 0.1696 0.130 Uiso 0.75 1 calc PR E 1
H66B H 0.0002 0.3145 0.0977 0.130 Uiso 0.75 1 calc PR E 1
H66C H -0.0723 0.3519 0.1412 0.130 Uiso 0.75 1 calc PR E 1
C67 C 0.2484(4) 0.5403(4) 0.0632(4) 0.0533(19) Uani 1 1 d . D .
H67A H 0.2847 0.5825 0.0529 0.064 Uiso 1 1 calc R . .
H67B H 0.2492 0.5306 0.0220 0.064 Uiso 1 1 calc R . .
C68 C 0.1580(6) 0.5763(5) 0.0827(5) 0.075(3) Uani 1 1 d . . .
H68 H 0.1228 0.5317 0.0964 0.090 Uiso 1 1 calc R D .
C69 C 0.1237(6) 0.6445(5) 0.0241(5) 0.076(3) Uani 1 1 d . D .
H69A H 0.0660 0.6642 0.0370 0.114 Uiso 1 1 calc R . .
H69B H 0.1259 0.6243 -0.0116 0.114 Uiso 1 1 calc R . .
H69C H 0.1571 0.6894 0.0087 0.114 Uiso 1 1 calc R . .
C70 C 0.1516(10) 0.6018(9) 0.1406(7) 0.161(6) Uani 1 1 d U D .
H70A H 0.1913 0.6401 0.1313 0.242 Uiso 1 1 calc R . .
H70B H 0.1642 0.5536 0.1798 0.242 Uiso 1 1 calc R . .
H70C H 0.0950 0.6285 0.1486 0.242 Uiso 1 1 calc R . .
C71 C 0.5264(5) 0.3706(4) 0.0076(4) 0.055(2) Uani 1 1 d . D .
H71A H 0.5376 0.4274 -0.0056 0.066 Uiso 1 1 calc R . .
H71B H 0.5806 0.3350 0.0131 0.066 Uiso 1 1 calc R . .
C72 C 0.4918(6) 0.3645(5) -0.0492(4) 0.067(2) Uani 1 1 d . . .
H72 H 0.4704 0.3108 -0.0328 0.081 Uiso 1 1 calc R D .
C73 C 0.4189(11) 0.4318(9) -0.0714(8) 0.161(6) Uani 1 1 d U D .
H73A H 0.3855 0.4410 -0.0326 0.241 Uiso 1 1 calc R . .
H73B H 0.3843 0.4152 -0.0941 0.241 Uiso 1 1 calc R . .
H73C H 0.4402 0.4823 -0.1015 0.241 Uiso 1 1 calc R . .
C74 C 0.5584(8) 0.3669(7) -0.1075(5) 0.110(4) Uani 1 1 d . D .
H74A H 0.5902 0.4119 -0.1175 0.165 Uiso 1 1 calc R . .
H74B H 0.5319 0.3753 -0.1462 0.165 Uiso 1 1 calc R . .
H74C H 0.5959 0.3151 -0.0965 0.165 Uiso 1 1 calc R . .
C75 C 0.3910(5) 0.1014(4) 0.1300(4) 0.0505(18) Uani 1 1 d . D .
H75A H 0.4477 0.0704 0.1330 0.061 Uiso 1 1 calc R . .
H75B H 0.3518 0.0634 0.1596 0.061 Uiso 1 1 calc R . .
C76 C 0.3718(5) 0.1267(5) 0.0587(4) 0.061(2) Uani 1 1 d . . .
H76 H 0.4070 0.1699 0.0300 0.074 Uiso 1 1 calc R D .
C77 C 0.2844(8) 0.1631(10) 0.0518(7) 0.144(6) Uani 1 1 d . D .
H77A H 0.2479 0.1218 0.0779 0.216 Uiso 1 1 calc R . .
H77B H 0.2757 0.1830 0.0052 0.216 Uiso 1 1 calc R . .
H77C H 0.2713 0.2087 0.0676 0.216 Uiso 1 1 calc R . .
C78 C 0.3954(8) 0.0559(6) 0.0337(6) 0.100(4) Uani 1 1 d . D .
H78A H 0.3582 0.0147 0.0579 0.151 Uiso 1 1 calc R . .
H78B H 0.4530 0.0315 0.0408 0.151 Uiso 1 1 calc R . .
H78C H 0.3902 0.0762 -0.0136 0.151 Uiso 1 1 calc R . .
C23' C -0.299(3) -0.271(2) 0.4023(9) 0.064(12) Uiso 0.25 1 d PD A 2
H23C H -0.2626 -0.2597 0.4281 0.076 Uiso 0.25 1 calc PR A 2
H23D H -0.3498 -0.2308 0.3994 0.076 Uiso 0.25 1 calc PR A 2
C24' C -0.322(3) -0.355(3) 0.440(2) 0.100(14) Uiso 0.25 1 d PD A 2
H24' H -0.3355 -0.3788 0.4096 0.120 Uiso 0.25 1 calc PR A 2
C25' C -0.247(3) -0.406(6) 0.475(4) 0.17(5) Uiso 0.25 1 d PD A 2
H25A H -0.2436 -0.3906 0.5127 0.259 Uiso 0.25 1 calc PR A 2
H25B H -0.1957 -0.3959 0.4441 0.259 Uiso 0.25 1 calc PR A 2
H25C H -0.2524 -0.4641 0.4914 0.259 Uiso 0.25 1 calc PR A 2
C26' C -0.395(3) -0.355(3) 0.495(3) 0.122(17) Uiso 0.25 1 d PD A 2
H26D H -0.4086 -0.4106 0.5183 0.183 Uiso 0.25 1 calc PR A 2
H26E H -0.4436 -0.3191 0.4751 0.183 Uiso 0.25 1 calc PR A 2
H26F H -0.3790 -0.3351 0.5259 0.183 Uiso 0.25 1 calc PR A 2
C27' C -0.0457(10) -0.4721(11) 0.3320(9) 0.058(4) Uani 0.50 1 d P A 1
H27C H -0.0970 -0.4980 0.3508 0.069 Uiso 0.50 1 calc PR A 1
H27D H -0.0153 -0.4952 0.2987 0.069 Uiso 0.50 1 calc PR A 1
C28' C 0.0697(17) -0.4793(11) 0.3277(10) 0.107(9) Uani 0.50 1 d PD A 2
H28' H 0.1067 -0.4357 0.3088 0.128 Uiso 0.50 1 calc PR A 2
C29' C 0.065(2) -0.5115(18) 0.2735(14) 0.196(19) Uani 0.50 1 d PD A 2
H29A H 0.1194 -0.5385 0.2617 0.294 Uiso 0.50 1 calc PR A 2
H29B H 0.0465 -0.4658 0.2344 0.294 Uiso 0.50 1 calc PR A 2
H29C H 0.0244 -0.5507 0.2899 0.294 Uiso 0.50 1 calc PR A 2
C30' C 0.1034(19) -0.5436(19) 0.3870(15) 0.131(10) Uani 0.50 1 d P A 2
H30A H 0.0663 -0.5856 0.4073 0.197 Uiso 0.50 1 calc PR A 2
H30B H 0.1072 -0.5190 0.4188 0.197 Uiso 0.50 1 calc PR A 2
H30C H 0.1588 -0.5684 0.3739 0.197 Uiso 0.50 1 calc PR A 2
C31' C 0.0925(14) -0.1529(19) 0.2331(17) 0.067(9) Uiso 0.35 1 d PD A 2
H31C H 0.0737 -0.0934 0.2191 0.081 Uiso 0.35 1 calc PR A 2
H31D H 0.0978 -0.1729 0.2809 0.081 Uiso 0.35 1 calc PR A 2
C32' C 0.1824(18) -0.1655(14) 0.1954(14) 0.066(7) Uiso 0.35 1 d PD A 2
H32' H 0.1762 -0.1461 0.1474 0.080 Uiso 0.35 1 calc PR A 2
C33' C 0.219(2) -0.2562(15) 0.2163(18) 0.110(11) Uiso 0.35 1 d PD A 2
H33D H 0.2210 -0.2791 0.2641 0.166 Uiso 0.35 1 calc PR A 2
H33E H 0.2758 -0.2614 0.1934 0.166 Uiso 0.35 1 calc PR A 2
H33F H 0.1846 -0.2858 0.2046 0.166 Uiso 0.35 1 calc PR A 2
C34' C 0.252(2) -0.121(3) 0.201(2) 0.114(12) Uiso 0.35 1 d P A 2
H34D H 0.2791 -0.1544 0.2409 0.171 Uiso 0.35 1 calc PR A 2
H34E H 0.2271 -0.0679 0.2046 0.171 Uiso 0.35 1 calc PR A 2
H34F H 0.2937 -0.1121 0.1621 0.171 Uiso 0.35 1 calc PR A 2
C40' C -0.470(2) -0.2144(19) 0.215(2) 0.061(9) Uiso 0.25 1 d PD A 2
H40' H -0.4515 -0.2228 0.2582 0.073 Uiso 0.25 1 calc PR A 2
C41' C -0.495(4) -0.123(2) 0.175(3) 0.098(18) Uiso 0.25 1 d PD A 2
H41D H -0.4526 -0.0918 0.1740 0.148 Uiso 0.25 1 calc PR A 2
H41E H -0.5485 -0.1039 0.1959 0.148 Uiso 0.25 1 calc PR A 2
H41F H -0.5008 -0.1169 0.1299 0.148 Uiso 0.25 1 calc PR A 2
C42' C -0.541(4) -0.253(4) 0.224(4) 0.16(2) Uiso 0.25 1 d P A 2
H42D H -0.5838 -0.2388 0.2566 0.244 Uiso 0.25 1 calc PR A 2
H42E H -0.5256 -0.3124 0.2393 0.244 Uiso 0.25 1 calc PR A 2
H42F H -0.5639 -0.2343 0.1817 0.244 Uiso 0.25 1 calc PR A 2
C44' C -0.1540(15) -0.3964(14) 0.0650(12) 0.040(6) Uiso 0.40 1 d P A 2
H44' H -0.2116 -0.3695 0.0740 0.048 Uiso 0.40 1 calc PR A 2
C45' C -0.1621(18) -0.4764(16) 0.0598(15) 0.090(8) Uiso 0.40 1 d P A 2
H45D H -0.1068 -0.5034 0.0488 0.134 Uiso 0.40 1 calc PR A 2
H45E H -0.1967 -0.4658 0.0252 0.134 Uiso 0.40 1 calc PR A 2
H45F H -0.1880 -0.5119 0.1022 0.134 Uiso 0.40 1 calc PR A 2
C46' C -0.1158(16) -0.3412(16) 0.0026(13) 0.081(7) Uiso 0.40 1 d P A 2
H46D H -0.1233 -0.2862 0.0039 0.122 Uiso 0.40 1 calc PR A 2
H46E H -0.1423 -0.3397 -0.0340 0.122 Uiso 0.40 1 calc PR A 2
H46F H -0.0563 -0.3607 -0.0038 0.122 Uiso 0.40 1 calc PR A 2
C51' C 0.3356(17) 0.517(2) 0.2743(15) 0.056(7) Uani 0.50 1 d P D 2
H51C H 0.3664 0.5593 0.2391 0.067 Uiso 0.50 1 calc PR D 2
H51D H 0.2756 0.5388 0.2748 0.067 Uiso 0.50 1 calc PR D 2
C52' C 0.3629(14) 0.5032(10) 0.3431(9) 0.072(5) Uani 0.50 1 d P D 2
H52' H 0.3408 0.4532 0.3765 0.086 Uiso 0.50 1 calc PR D 2
C53' C 0.4510(15) 0.4897(15) 0.3412(11) 0.104(8) Uani 0.50 1 d P D 2
H53D H 0.4730 0.4372 0.3363 0.156 Uiso 0.50 1 calc PR D 2
H53E H 0.4657 0.4892 0.3823 0.156 Uiso 0.50 1 calc PR D 2
H53F H 0.4751 0.5336 0.3036 0.156 Uiso 0.50 1 calc PR D 2
C54' C 0.3288(17) 0.5740(13) 0.3672(10) 0.098(7) Uani 0.50 1 d P D 2
H54D H 0.3368 0.5571 0.4136 0.147 Uiso 0.50 1 calc PR D 2
H54E H 0.2693 0.5894 0.3628 0.147 Uiso 0.50 1 calc PR D 2
H54F H 0.3583 0.6208 0.3405 0.147 Uiso 0.50 1 calc PR D 2
C63' C 0.1076(10) 0.270(3) 0.199(3) 0.049(14) Uiso 0.25 1 d PD E 2
H63C H 0.1082 0.2448 0.1661 0.058 Uiso 0.25 1 calc PR E 2
H63D H 0.0911 0.2303 0.2428 0.058 Uiso 0.25 1 calc PR E 2
C64' C 0.038(6) 0.344(5) 0.185(4) 0.12(4) Uiso 0.25 1 d PD E 2
H64' H 0.0545 0.3861 0.1414 0.148 Uiso 0.25 1 calc PR E 2
C65' C 0.034(3) 0.379(3) 0.239(2) 0.061(11) Uiso 0.25 1 d PD E 2
H65D H 0.0822 0.4079 0.2302 0.092 Uiso 0.25 1 calc PR E 2
H65E H 0.0355 0.3342 0.2824 0.092 Uiso 0.25 1 calc PR E 2
H65F H -0.0172 0.4168 0.2398 0.092 Uiso 0.25 1 calc PR E 2
C66' C -0.046(3) 0.321(3) 0.183(2) 0.070(11) Uiso 0.25 1 d P E 2
H66D H -0.0521 0.3308 0.1370 0.105 Uiso 0.25 1 calc PR E 2
H66E H -0.0911 0.3534 0.2008 0.105 Uiso 0.25 1 calc PR E 2
H66F H -0.0474 0.2625 0.2094 0.105 Uiso 0.25 1 calc PR E 2

loop_
_atom_site_aniso_label
_atom_site_aniso_U_11
_atom_site_aniso_U_22
_atom_site_aniso_U_33
_atom_site_aniso_U_23
_atom_site_aniso_U_13
_atom_site_aniso_U_12
Zn1 0.0340(4) 0.0350(4) 0.0341(4) -0.0151(3) -0.0058(3) -0.0040(3)
Zn2 0.0380(4) 0.0388(4) 0.0341(4) -0.0141(3) -0.0028(3) -0.0072(3)
Si1 0.0388(11) 0.0809(15) 0.0364(11) -0.0272(10) -0.0070(9) -0.0040(10)
Si2 0.0496(13) 0.0666(14) 0.0375(11) -0.0049(10) 0.0013(10) 0.0114(10)
Si3 0.0831(19) 0.0918(19) 0.0332(12) -0.0014(12) -0.0037(12) 0.0483(16)
Si4 0.0366(12) 0.139(2) 0.0414(13) -0.0439(15) -0.0147(10) 0.0203(13)
Si5 0.0362(10) 0.0409(10) 0.0348(10) -0.0154(8) -0.0103(8) 0.0004(8)
Si6 0.0452(12) 0.0429(11) 0.0539(13) -0.0137(9) -0.0025(10) -0.0053(9)
Si7 0.0684(15) 0.0382(11) 0.0488(13) -0.0089(9) 0.0048(11) 0.0046(10)
Si8 0.0377(11) 0.0543(11) 0.0313(10) -0.0156(8) -0.0077(8) 0.0061(8)
Si9 0.0387(11) 0.0337(10) 0.0603(13) -0.0175(9) 0.0061(9) -0.0055(8)
Si10 0.0425(11) 0.0362(10) 0.0567(13) -0.0220(9) 0.0063(9) -0.0084(8)
Si11 0.0362(10) 0.0454(11) 0.0449(11) -0.0187(9) -0.0011(8) -0.0079(8)
Si12 0.0337(10) 0.0385(10) 0.0461(11) -0.0162(8) -0.0047(8) -0.0022(8)
Si13 0.0361(11) 0.0340(10) 0.0721(15) -0.0154(9) -0.0116(10) -0.0028(8)
Si14 0.0374(11) 0.0296(10) 0.0721(14) -0.0117(9) -0.0090(10) 0.0000(8)
Si15 0.0392(11) 0.0357(10) 0.0480(11) -0.0158(8) -0.0044(9) -0.0017(8)
Si16 0.0451(11) 0.0323(9) 0.0490(11) -0.0152(8) -0.0113(9) 0.0003(8)
O1 0.041(3) 0.028(2) 0.032(2) -0.0101(17) -0.0069(19) -0.0039(18)
O2 0.037(2) 0.035(2) 0.042(3) -0.0167(19) -0.006(2) -0.0071(18)
O3 0.041(3) 0.039(2) 0.036(2) -0.0157(19) -0.003(2) -0.004(2)
O4 0.046(3) 0.078(4) 0.048(3) -0.031(3) -0.008(2) 0.000(3)
O5 0.068(4) 0.113(5) 0.048(3) -0.031(3) -0.029(3) 0.043(4)
O6 0.079(4) 0.116(5) 0.044(3) -0.023(3) -0.011(3) 0.052(4)
O7 0.048(3) 0.094(4) 0.038(3) -0.021(3) -0.001(2) -0.011(3)
O9 0.045(3) 0.123(5) 0.037(3) -0.036(3) -0.013(2) 0.016(3)
O10 0.089(4) 0.049(3) 0.044(3) -0.010(2) 0.004(3) 0.008(3)
O11 0.049(3) 0.058(3) 0.057(3) -0.009(3) -0.005(3) -0.002(2)
O12 0.055(3) 0.067(3) 0.036(3) -0.023(2) -0.014(2) -0.005(2)
O13 0.039(3) 0.048(3) 0.046(3) -0.015(2) -0.006(2) 0.005(2)
O14 0.058(3) 0.048(3) 0.042(3) -0.011(2) 0.004(2) -0.001(2)
O15 0.064(4) 0.050(3) 0.077(4) -0.022(3) 0.010(3) -0.001(3)
O16 0.043(3) 0.040(3) 0.059(3) -0.013(2) -0.018(2) -0.004(2)
O17 0.053(3) 0.039(3) 0.074(4) -0.027(2) 0.017(3) -0.014(2)
O18 0.039(3) 0.043(3) 0.060(3) -0.022(2) 0.006(2) -0.004(2)
O19 0.037(3) 0.049(3) 0.051(3) -0.018(2) -0.001(2) -0.007(2)
O20 0.043(3) 0.050(3) 0.054(3) -0.021(2) 0.000(2) -0.006(2)
O21 0.049(3) 0.034(2) 0.076(4) -0.014(2) -0.013(3) -0.007(2)
O22 0.045(3) 0.047(3) 0.062(3) -0.017(2) 0.004(2) -0.006(2)
O23 0.053(3) 0.037(2) 0.050(3) -0.018(2) -0.012(2) 0.002(2)
O24 0.050(3) 0.061(3) 0.046(3) -0.024(2) -0.003(2) -0.014(2)
O25 0.041(3) 0.040(3) 0.085(4) -0.015(3) 0.000(3) 0.005(2)
O26 0.044(3) 0.034(2) 0.078(4) -0.009(2) -0.011(3) -0.007(2)
O27 0.047(3) 0.042(3) 0.071(3) -0.022(2) -0.012(3) -0.001(2)
O28 0.053(3) 0.040(3) 0.055(3) -0.018(2) -0.003(2) -0.007(2)
N1 0.041(3) 0.041(3) 0.039(3) -0.016(2) -0.003(2) -0.012(2)
N2 0.039(3) 0.048(3) 0.037(3) -0.015(3) -0.008(3) -0.005(3)
C1 0.058(5) 0.060(5) 0.041(4) -0.015(3) 0.005(4) -0.015(4)
C2 0.059(5) 0.040(4) 0.051(4) -0.011(3) -0.018(4) -0.007(3)
C3 0.050(4) 0.033(3) 0.038(4) -0.018(3) -0.009(3) -0.007(3)
C4 0.041(4) 0.035(4) 0.060(5) -0.022(3) -0.004(3) 0.000(3)
C5 0.055(5) 0.055(5) 0.074(6) -0.034(4) 0.000(4) 0.008(4)
C6 0.067(6) 0.051(5) 0.100(7) -0.042(5) 0.011(5) -0.011(4)
C7 0.064(6) 0.055(5) 0.087(6) -0.042(5) 0.019(5) -0.019(4)
C8 0.055(5) 0.039(4) 0.053(4) -0.024(3) 0.006(4) -0.008(3)
C9 0.052(4) 0.040(4) 0.055(4) -0.026(3) 0.000(4) -0.016(3)
C10 0.036(4) 0.050(4) 0.053(4) -0.021(3) -0.007(3) -0.012(3)
C11 0.044(4) 0.042(4) 0.051(4) -0.020(3) 0.002(3) -0.011(3)
C12 0.046(4) 0.039(4) 0.067(5) -0.024(4) 0.006(4) -0.003(3)
C13 0.042(4) 0.036(3) 0.043(4) -0.017(3) -0.007(3) -0.003(3)
C14 0.036(4) 0.053(4) 0.052(4) -0.024(3) -0.004(3) -0.004(3)
C15 0.042(4) 0.062(5) 0.064(5) -0.027(4) -0.008(4) 0.000(4)
C16 0.051(5) 0.058(5) 0.082(6) -0.022(5) -0.015(5) 0.009(4)
C17 0.052(5) 0.064(5) 0.053(5) -0.017(4) -0.013(4) 0.008(4)
C18 0.045(4) 0.044(4) 0.047(4) -0.020(3) -0.012(3) 0.002(3)
C19 0.049(5) 0.048(4) 0.046(4) -0.013(3) -0.017(3) 0.001(3)
C20 0.050(4) 0.053(4) 0.035(4) -0.010(3) -0.006(3) -0.003(3)
C21 0.043(4) 0.064(5) 0.036(4) -0.022(3) -0.007(3) -0.002(3)
C22 0.038(4) 0.103(6) 0.051(5) -0.046(5) -0.008(4) 0.000(4)
C23 0.043(6) 0.063(7) 0.037(5) -0.012(5) -0.001(5) -0.008(5)
C24 0.052(6) 0.068(7) 0.050(6) -0.021(5) 0.003(5) -0.023(5)
C25 0.139(17) 0.132(19) 0.051(9) -0.006(10) -0.005(9) 0.030(13)
C26 0.088(10) 0.108(10) 0.049(7) -0.031(7) 0.014(7) -0.019(8)
C27 0.081(13) 0.044(10) 0.044(10) -0.018(8) -0.010(9) 0.002(9)
C28 0.054(11) 0.072(13) 0.082(15) 0.005(11) -0.008(10) -0.001(9)
C29 0.116(18) 0.083(14) 0.064(13) -0.012(10) -0.044(13) -0.003(12)
C30 0.101(18) 0.054(12) 0.102(17) 0.020(11) 0.025(15) 0.045(11)
C31 0.048(8) 0.102(12) 0.048(8) -0.025(8) -0.019(6) 0.012(8)
C32 0.077(11) 0.052(8) 0.127(14) -0.036(9) -0.075(11) 0.020(8)
C33 0.16(2) 0.168(19) 0.081(13) -0.061(13) 0.020(13) -0.102(17)
C34 0.065(10) 0.23(2) 0.061(10) -0.059(12) 0.006(8) -0.059(12)
C35 0.046(4) 0.034(3) 0.048(4) -0.013(3) -0.013(3) 0.001(3)
C36 0.069(6) 0.045(4) 0.078(6) -0.016(4) -0.012(5) 0.011(4)
C37 0.124(10) 0.131(10) 0.104(9) -0.063(8) -0.010(8) 0.053(8)
C38 0.094(8) 0.083(7) 0.129(10) -0.035(7) -0.038(7) 0.043(6)
C39 0.060(5) 0.072(6) 0.083(6) -0.037(5) 0.001(5) -0.020(4)
C40 0.051(8) 0.096(11) 0.094(11) -0.023(10) -0.022(7) -0.016(8)
C41 0.077(11) 0.30(3) 0.21(2) -0.21(2) -0.065(13) 0.085(15)
C42 0.070(10) 0.139(14) 0.110(12) -0.007(10) -0.044(9) -0.021(9)
C43 0.069(6) 0.038(4) 0.069(6) -0.017(4) 0.004(4) -0.003(4)
C44 0.15(2) 0.076(12) 0.039(10) -0.018(9) 0.012(11) -0.055(12)
C45 0.124(19) 0.131(18) 0.133(19) -0.051(15) -0.061(15) -0.002(14)
C46 0.18(2) 0.111(15) 0.090(14) -0.063(13) 0.017(14) -0.056(15)
C47 0.040(4) 0.050(4) 0.039(4) -0.016(3) -0.005(3) -0.003(3)
C48 0.069(5) 0.063(5) 0.034(4) -0.017(3) -0.004(4) -0.023(4)
C49 0.072(7) 0.184(12) 0.056(6) -0.036(7) -0.034(5) 0.011(7)
C50 0.085(7) 0.096(7) 0.038(5) -0.022(4) 0.007(4) -0.021(5)
C51 0.043(14) 0.035(11) 0.043(14) -0.022(9) 0.001(9) -0.019(10)
C52 0.056(10) 0.043(9) 0.059(10) -0.023(7) -0.001(8) -0.008(7)
C53 0.063(11) 0.058(10) 0.085(13) -0.029(9) -0.001(10) 0.019(8)
C54 0.091(14) 0.046(9) 0.082(13) -0.037(9) -0.013(10) 0.008(9)
C55 0.045(4) 0.053(4) 0.057(5) -0.021(4) 0.000(4) -0.011(3)
C56 0.046(5) 0.098(7) 0.092(7) -0.038(6) -0.009(5) -0.010(5)
C57 0.090(10) 0.182(15) 0.185(16) -0.039(12) -0.023(10) -0.043(10)
C58 0.090(9) 0.266(15) 0.111(10) -0.085(10) -0.007(7) -0.008(9)
C59 0.044(4) 0.052(4) 0.055(5) -0.014(4) -0.011(4) -0.009(3)
C60 0.037(5) 0.054(5) 0.106(8) -0.003(5) -0.019(5) 0.000(4)
C61 0.076(7) 0.077(7) 0.142(10) -0.003(6) -0.069(7) 0.009(5)
C62 0.102(9) 0.070(7) 0.128(10) -0.037(7) -0.009(7) 0.034(6)
C63 0.034(6) 0.041(7) 0.097(14) -0.016(8) -0.023(7) -0.002(5)
C64 0.032(6) 0.062(8) 0.051(7) 0.003(6) -0.007(5) -0.007(5)
C65 0.049(11) 0.32(4) 0.119(16) -0.10(2) -0.025(10) 0.046(16)
C66 0.043(7) 0.094(10) 0.108(12) -0.012(9) -0.030(8) -0.008(7)
C67 0.043(4) 0.037(4) 0.070(5) -0.010(4) -0.005(4) -0.004(3)
C68 0.077(6) 0.064(5) 0.077(6) -0.031(5) -0.025(5) 0.029(5)
C69 0.071(6) 0.061(5) 0.083(7) -0.022(5) -0.016(5) 0.018(4)
C70 0.169(12) 0.175(12) 0.142(11) -0.099(9) -0.069(9) 0.105(9)
C71 0.069(5) 0.046(4) 0.050(5) -0.020(3) 0.001(4) -0.012(4)
C72 0.102(7) 0.045(4) 0.058(5) -0.019(4) -0.009(5) -0.018(4)
C73 0.209(14) 0.167(12) 0.139(11) -0.090(9) -0.103(10) 0.050(10)
C74 0.185(13) 0.108(8) 0.046(5) -0.023(5) 0.021(7) -0.083(9)
C75 0.059(5) 0.038(4) 0.059(5) -0.023(3) -0.014(4) -0.001(3)
C76 0.072(6) 0.056(5) 0.064(5) -0.029(4) -0.013(4) -0.010(4)
C77 0.122(11) 0.230(16) 0.124(11) -0.125(11) -0.073(9) 0.058(10)
C78 0.142(10) 0.087(7) 0.097(8) -0.056(6) -0.038(7) -0.004(7)
C27' 0.046(10) 0.053(11) 0.050(10) 0.003(8) -0.006(8) 0.002(8)
C28' 0.19(3) 0.050(11) 0.054(12) -0.011(9) -0.042(14) 0.049(13)
C29' 0.19(3) 0.13(3) 0.17(3) -0.03(2) 0.02(3) 0.08(2)
C30' 0.12(2) 0.14(3) 0.12(2) -0.04(2) -0.038(19) 0.042(19)
C51' 0.064(19) 0.054(14) 0.049(15) -0.024(11) 0.009(13) -0.014(15)
C52' 0.111(17) 0.057(10) 0.055(12) -0.027(8) -0.005(11) -0.018(10)
C53' 0.11(2) 0.131(19) 0.097(17) -0.075(15) -0.042(14) 0.016(15)
C54' 0.14(2) 0.095(15) 0.073(14) -0.057(12) -0.013(14) 0.009(14)

loop_
_atom_type_symbol
_atom_type_description
_atom_type_scat_dispersion_real
_atom_type_scat_dispersion_imag
_atom_type_scat_source
C C 0.0033 0.0016 'International Tables Vol C Tables 4.2.6.8 and 6.1.1.4'
H H 0.0000 0.0000 'International Tables Vol C Tables 4.2.6.8 and 6.1.1.4'
O O 0.0106 0.0060 'International Tables Vol C Tables 4.2.6.8 and 6.1.1.4'
Si Si 0.0817 0.0704 'International Tables Vol C Tables 4.2.6.8 and 6.1.1.4'
N N 0.0061 0.0033 'International Tables Vol C Tables 4.2.6.8 and 6.1.1.4'
Zn Zn 0.2839 1.4301 'International Tables Vol C Tables 4.2.6.8 and 6.1.1.4'

loop_
_geom_angle_atom_site_label_1
_geom_angle_atom_site_label_2
_geom_angle_atom_site_label_3
_geom_angle
_geom_angle_site_symmetry_1
_geom_angle_site_symmetry_3
_geom_angle_publ_flag
O2 Zn1 O3 172.26(17) . 2_556 ?
O2 Zn1 O1 93.35(16) . 2_556 ?
O3 Zn1 O1 79.00(16) 2_556 2_556 ?
O2 Zn1 N1 84.98(18) . . ?
O3 Zn1 N1 97.55(19) 2_556 . ?
O1 Zn1 N1 100.85(18) 2_556 . ?
O2 Zn1 N2 101.96(19) . 2_556 ?
O3 Zn1 N2 85.27(19) 2_556 2_556 ?
O1 Zn1 N2 160.34(18) 2_556 2_556 ?
N1 Zn1 N2 92.8(2) . 2_556 ?
O2 Zn1 O1 77.98(15) . . ?
O3 Zn1 O1 99.36(16) 2_556 . ?
O1 Zn1 O1 80.39(16) 2_556 . ?
N1 Zn1 O1 162.96(18) . . ?
N2 Zn1 O1 90.72(18) 2_556 . ?
O2 Zn1 Zn2 132.74(12) . 2_556 ?
O3 Zn1 Zn2 39.58(12) 2_556 2_556 ?
O1 Zn1 Zn2 39.42(11) 2_556 2_556 ?
N1 Zn1 Zn2 102.60(14) . 2_556 ?
N2 Zn1 Zn2 123.75(15) 2_556 2_556 ?
O1 Zn1 Zn2 89.20(11) . 2_556 ?
C1 Zn2 O1 131.7(3) . . ?
C1 Zn2 O3 126.1(3) . . ?
O1 Zn2 O3 83.10(17) . . ?
C1 Zn2 O2 124.0(3) . . ?
O1 Zn2 O2 82.36(16) . . ?
O3 Zn2 O2 96.10(17) . . ?
C1 Zn2 Zn1 147.6(2) . 2_556 ?
O1 Zn2 Zn1 41.71(12) . 2_556 ?
O3 Zn2 Zn1 41.40(12) . 2_556 ?
O2 Zn2 Zn1 88.33(12) . 2_556 ?
O4 Si1 O12 109.2(3) . . ?
O4 Si1 O7 108.7(3) . . ?
O12 Si1 O7 108.7(3) . . ?
O4 Si1 C22 109.3(3) . . ?
O12 Si1 C22 109.3(3) . . ?
O7 Si1 C22 111.7(3) . . ?
O6 Si2 O11 109.0(3) . . ?
O6 Si2 O7 108.1(4) . . ?
O11 Si2 O7 109.4(3) . . ?
O6 Si2 C23' 107.2(14) . . ?
O11 Si2 C23' 125.9(14) . . ?
O7 Si2 C23' 95.6(13) . . ?
O6 Si2 C23 113.7(4) . . ?
O11 Si2 C23 104.3(4) . . ?
O7 Si2 C23 112.1(4) . . ?
C23' Si2 C23 22.7(12) . . ?
O10 Si3 O5 109.0(3) . . ?
O10 Si3 O6 108.4(3) . . ?
O5 Si3 O6 109.0(4) . . ?
O10 Si3 C27 125.0(6) . . ?
O5 Si3 C27 95.7(7) . . ?
O6 Si3 C27 108.3(6) . . ?
O10 Si3 C27' 97.7(7) . . ?
O5 Si3 C27' 118.7(6) . . ?
O6 Si3 C27' 113.0(6) . . ?
C27 Si3 C27' 29.5(6) . . ?
O4 Si4 O9 107.7(3) . . ?
O4 Si4 O5 108.0(3) . . ?
O9 Si4 O5 109.2(4) . . ?
O4 Si4 C31 117.4(6) . . ?
O9 Si4 C31 113.1(5) . . ?
O5 Si4 C31 101.0(6) . . ?
O4 Si4 C31' 96.4(10) . . ?
O9 Si4 C31' 109.9(11) . . ?
O5 Si4 C31' 124.1(11) . . ?
C31 Si4 C31' 25.8(9) . . ?
O13 Si5 O12 108.5(3) . . ?
O13 Si5 O16 109.4(3) . . ?
O12 Si5 O16 108.3(3) . . ?
O13 Si5 C35 109.2(3) . . ?
O12 Si5 C35 112.1(3) . . ?
O16 Si5 C35 109.2(3) . . ?
O16 Si6 O11 108.1(3) . . ?
O16 Si6 O15 109.1(3) . . ?
O11 Si6 O15 108.5(3) . . ?
O16 Si6 C39 110.3(3) . . ?
O11 Si6 C39 112.5(4) . . ?
O15 Si6 C39 108.3(4) . . ?
O10 Si7 O14 109.6(3) . . ?
O10 Si7 O15 108.6(3) . . ?
O14 Si7 O15 108.6(3) . . ?
O10 Si7 C43 109.0(3) . . ?
O14 Si7 C43 110.2(3) . . ?
O15 Si7 C43 110.7(4) . . ?
O9 Si8 O14 108.2(3) . . ?
O9 Si8 O13 109.5(3) . . ?
O14 Si8 O13 109.0(3) . . ?
O9 Si8 C47 107.9(3) . . ?
O14 Si8 C47 110.9(3) . . ?
O13 Si8 C47 111.3(3) . . ?
O18 Si9 O22 108.9(3) . . ?
O18 Si9 O17 109.0(3) . . ?
O22 Si9 O17 108.8(3) . . ?
O18 Si9 C12 109.0(3) . . ?
O22 Si9 C12 112.1(3) . . ?
O17 Si9 C12 109.0(3) . . ?
O21 Si10 O20 109.1(3) . . ?
O21 Si10 O17 108.2(3) . . ?
O20 Si10 O17 108.5(3) . . ?
O21 Si10 C51' 100.6(9) . . ?
O20 Si10 C51' 120.6(9) . . ?
O17 Si10 C51' 109.2(10) . . ?
O21 Si10 C51 117.0(7) . . ?
O20 Si10 C51 103.1(7) . . ?
O17 Si10 C51 110.5(9) . . ?
C51' Si10 C51 19.6(9) . . ?
O20 Si11 O19 108.7(2) . . ?
O20 Si11 O24 108.8(3) . . ?
O19 Si11 O24 109.1(3) . . ?
O20 Si11 C55 108.0(3) . . ?
O19 Si11 C55 110.0(3) . . ?
O24 Si11 C55 112.2(3) . . ?
O18 Si12 O23 108.8(3) . . ?
O18 Si12 O19 108.4(2) . . ?
O23 Si12 O19 108.4(3) . . ?
O18 Si12 C59 108.7(3) . . ?
O23 Si12 C59 112.7(3) . . ?
O19 Si12 C59 109.8(3) . . ?
O27 Si13 O26 108.7(3) . . ?
O27 Si13 O22 108.5(3) . . ?
O26 Si13 O22 108.6(3) . . ?
O27 Si13 C63' 118.4(15) . . ?
O26 Si13 C63' 110.7(19) . . ?
O22 Si13 C63' 101.3(15) . . ?
O27 Si13 C63 105.7(6) . . ?
O26 Si13 C63 108.6(6) . . ?
O22 Si13 C63 116.4(7) . . ?
C63' Si13 C63 16.2(15) . . ?
O21 Si14 O26 108.9(3) . . ?
O21 Si14 O25 108.8(3) . . ?
O26 Si14 O25 109.3(3) . . ?
O21 Si14 C67 111.2(3) . . ?
O26 Si14 C67 109.8(3) . . ?
O25 Si14 C67 108.9(3) . . ?
O24 Si15 O25 108.1(3) . . ?
O24 Si15 O28 109.0(3) . . ?
O25 Si15 O28 109.5(3) . . ?
O24 Si15 C71 109.7(3) . . ?
O25 Si15 C71 111.1(3) . . ?
O28 Si15 C71 109.3(3) . . ?
O28 Si16 O27 108.5(3) . . ?
O28 Si16 O23 108.9(3) . . ?
O27 Si16 O23 108.9(3) . . ?
O28 Si16 C75 109.4(3) . . ?
O27 Si16 C75 112.0(3) . . ?
O23 Si16 C75 109.0(3) . . ?
C2 O1 Zn2 119.2(4) . . ?
C2 O1 Zn1 116.6(4) . 2_556 ?
Zn2 O1 Zn1 98.87(17) . 2_556 ?
C2 O1 Zn1 119.8(4) . . ?
Zn2 O1 Zn1 98.81(16) . . ?
Zn1 O1 Zn1 99.61(16) 2_556 . ?
C3 O2 Zn2 126.8(4) . . ?
C3 O2 Zn1 131.2(4) . . ?
Zn2 O2 Zn1 100.39(17) . . ?
C13 O3 Zn2 129.7(4) . . ?
C13 O3 Zn1 131.0(4) . 2_556 ?
Zn2 O3 Zn1 99.01(19) . 2_556 ?
Si4 O4 Si1 160.6(4) . . ?
Si3 O5 Si4 141.5(4) . . ?
Si2 O6 Si3 148.3(4) . . ?
Si2 O7 Si1 140.2(4) . . ?
Si8 O9 Si4 148.2(4) . . ?
Si7 O10 Si3 158.0(4) . . ?
Si6 O11 Si2 159.5(4) . . ?
Si1 O12 Si5 148.2(3) . . ?
Si8 O13 Si5 154.5(3) . . ?
Si8 O14 Si7 145.1(3) . . ?
Si6 O15 Si7 145.5(4) . . ?
Si6 O16 Si5 144.6(3) . . ?
Si9 O17 Si10 140.3(3) . . ?
Si9 O18 Si12 163.9(4) . . ?
Si11 O19 Si12 141.1(3) . . ?
Si11 O20 Si10 157.7(4) . . ?
Si10 O21 Si14 149.8(3) . . ?
Si9 O22 Si13 144.5(3) . . ?
Si12 O23 Si16 144.1(3) . . ?
Si15 O24 Si11 149.0(3) . . ?
Si15 O25 Si14 151.5(4) . . ?
Si13 O26 Si14 146.8(3) . . ?
Si16 O27 Si13 157.5(3) . . ?
Si16 O28 Si15 147.5(3) . . ?
C9 N1 C10 116.3(6) . . ?
C9 N1 Zn1 126.6(5) . . ?
C10 N1 Zn1 116.8(4) . . ?
C19 N2 C20 116.1(6) . . ?
C19 N2 Zn1 126.2(5) . 2_556 ?
C20 N2 Zn1 117.7(4) . 2_556 ?
Zn2 C1 H1A 109.5 . . ?
Zn2 C1 H1B 109.5 . . ?
H1A C1 H1B 109.5 . . ?
Zn2 C1 H1C 109.5 . . ?
H1A C1 H1C 109.5 . . ?
H1B C1 H1C 109.5 . . ?
O1 C2 H2A 109.5 . . ?
O1 C2 H2B 109.5 . . ?
H2A C2 H2B 109.5 . . ?
O1 C2 H2C 109.5 . . ?
H2A C2 H2C 109.5 . . ?
H2B C2 H2C 109.5 . . ?
O2 C3 C4 120.2(6) . . ?
O2 C3 C8 121.1(6) . . ?
C4 C3 C8 118.7(6) . . ?
C5 C4 C3 121.0(7) . . ?
C5 C4 H4 119.5 . . ?
C3 C4 H4 119.5 . . ?
C4 C5 C6 121.9(7) . . ?
C4 C5 H5 119.1 . . ?
C6 C5 H5 119.1 . . ?
C5 C6 C7 117.8(7) . . ?
C5 C6 H6 121.1 . . ?
C7 C6 H6 121.1 . . ?
C6 C7 C8 122.0(7) . . ?
C6 C7 H7 119.0 . . ?
C8 C7 H7 119.0 . . ?
C7 C8 C3 118.6(7) . . ?
C7 C8 C9 117.0(7) . . ?
C3 C8 C9 124.3(6) . . ?
N1 C9 C8 128.2(6) . . ?
N1 C9 H9 115.9 . . ?
C8 C9 H9 115.9 . . ?
N1 C10 C11 112.5(6) . . ?
N1 C10 H10A 109.1 . . ?
C11 C10 H10A 109.1 . . ?
N1 C10 H10B 109.1 . . ?
C11 C10 H10B 109.1 . . ?
H10A C10 H10B 107.8 . . ?
C12 C11 C10 114.7(6) . . ?
C12 C11 H11A 108.6 . . ?
C10 C11 H11A 108.6 . . ?
C12 C11 H11B 108.6 . . ?
C10 C11 H11B 108.6 . . ?
H11A C11 H11B 107.6 . . ?
C11 C12 Si9 114.9(5) . . ?
C11 C12 H12A 108.6 . . ?
Si9 C12 H12A 108.6 . . ?
C11 C12 H12B 108.6 . . ?
Si9 C12 H12B 108.6 . . ?
H12A C12 H12B 107.5 . . ?
O3 C13 C18 122.2(6) . . ?
O3 C13 C14 120.6(6) . . ?
C18 C13 C14 117.2(6) . . ?
C15 C14 C13 121.3(7) . . ?
C15 C14 H14 119.4 . . ?
C13 C14 H14 119.4 . . ?
C16 C15 C14 121.4(8) . . ?
C16 C15 H15 119.3 . . ?
C14 C15 H15 119.3 . . ?
C15 C16 C17 119.4(8) . . ?
C15 C16 H16 120.3 . . ?
C17 C16 H16 120.3 . . ?
C16 C17 C18 120.9(8) . . ?
C16 C17 H17 119.6 . . ?
C18 C17 H17 119.6 . . ?
C13 C18 C17 119.8(7) . . ?
C13 C18 C19 124.0(6) . . ?
C17 C18 C19 116.2(7) . . ?
N2 C19 C18 128.6(7) . . ?
N2 C19 H19 115.7 . . ?
C18 C19 H19 115.7 . . ?
N2 C20 C21 112.0(6) . . ?
N2 C20 H20A 109.2 . . ?
C21 C20 H20A 109.2 . . ?
N2 C20 H20B 109.2 . . ?
C21 C20 H20B 109.2 . . ?
H20A C20 H20B 107.9 . . ?
C20 C21 C22 113.3(6) . . ?
C20 C21 H21A 108.9 . . ?
C22 C21 H21A 108.9 . . ?
C20 C21 H21B 108.9 . . ?
C22 C21 H21B 108.9 . . ?
H21A C21 H21B 107.7 . . ?
C21 C22 Si1 113.3(5) . . ?
C21 C22 H22A 108.9 . . ?
Si1 C22 H22A 108.9 . . ?
C21 C22 H22B 108.9 . . ?
Si1 C22 H22B 108.9 . . ?
H22A C22 H22B 107.7 . . ?
C24 C23 Si2 116.7(8) . . ?
C24 C23 H23A 108.1 . . ?
Si2 C23 H23A 108.1 . . ?
C24 C23 H23B 108.1 . . ?
Si2 C23 H23B 108.1 . . ?
H23A C23 H23B 107.3 . . ?
C25 C24 C26 112.4(11) . . ?
C25 C24 C23 112.6(12) . . ?
C26 C24 C23 112.5(10) . . ?
C25 C24 H24 106.2 . . ?
C26 C24 H24 106.2 . . ?
C23 C24 H24 106.2 . . ?
C28' C27 Si3 119.3(12) . . ?
C28' C27 H27A 107.5 . . ?
Si3 C27 H27A 107.5 . . ?
C28' C27 H27B 107.5 . . ?
Si3 C27 H27B 107.5 . . ?
H27A C27 H27B 107.0 . . ?
C29 C28 C27' 111.4(16) . . ?
C29 C28 C30 111.3(17) . . ?
C27' C28 C30 106(2) . . ?
C29 C28 H28 109.5 . . ?
C27' C28 H28 109.5 . . ?
C30 C28 H28 109.5 . . ?
C32 C31 Si4 110.6(10) . . ?
C32 C31 H31A 109.5 . . ?
Si4 C31 H31A 109.5 . . ?
C32 C31 H31B 109.5 . . ?
Si4 C31 H31B 109.5 . . ?
H31A C31 H31B 108.1 . . ?
C31 C32 C33 112.9(14) . . ?
C31 C32 C34 106.8(13) . . ?
C33 C32 C34 104.5(14) . . ?
C31 C32 H32 110.8 . . ?
C33 C32 H32 110.8 . . ?
C34 C32 H32 110.8 . . ?
C36 C35 Si5 117.0(5) . . ?
C36 C35 H35A 108.1 . . ?
Si5 C35 H35A 108.1 . . ?
C36 C35 H35B 108.1 . . ?
Si5 C35 H35B 108.1 . . ?
H35A C35 H35B 107.3 . . ?
C37 C36 C38 110.1(8) . . ?
C37 C36 C35 113.9(8) . . ?
C38 C36 C35 109.0(7) . . ?
C37 C36 H36 107.9 . . ?
C38 C36 H36 107.9 . . ?
C35 C36 H36 107.9 . . ?
C36 C37 H37A 109.5 . . ?
C36 C37 H37B 109.5 . . ?
H37A C37 H37B 109.5 . . ?
C36 C37 H37C 109.5 . . ?
H37A C37 H37C 109.5 . . ?
H37B C37 H37C 109.5 . . ?
C36 C38 H38A 109.5 . . ?
C36 C38 H38B 109.5 . . ?
H38A C38 H38B 109.5 . . ?
C36 C38 H38C 109.5 . . ?
H38A C38 H38C 109.5 . . ?
H38B C38 H38C 109.5 . . ?
C40' C39 C40 37.8(13) . . ?
C40' C39 Si6 114.8(15) . . ?
C40 C39 Si6 116.4(7) . . ?
C40' C39 H39A 134.3 . . ?
C40 C39 H39A 108.2 . . ?
Si6 C39 H39A 108.2 . . ?
C40' C39 H39B 73.6 . . ?
C40 C39 H39B 108.2 . . ?
Si6 C39 H39B 108.2 . . ?
H39A C39 H39B 107.3 . . ?
C41 C40 C42 107.9(13) . . ?
C41 C40 C39 109.4(14) . . ?
C42 C40 C39 113.3(13) . . ?
C41 C40 H40 108.7 . . ?
C42 C40 H40 108.7 . . ?
C39 C40 H40 108.7 . . ?
C44' C43 C44 18.4(12) . . ?
C44' C43 Si7 115.4(11) . . ?
C44 C43 Si7 118.7(8) . . ?
C44' C43 H43A 123.8 . . ?
C44 C43 H43A 107.6 . . ?
Si7 C43 H43A 107.6 . . ?
C44' C43 H43B 92.9 . . ?
C44 C43 H43B 107.6 . . ?
Si7 C43 H43B 107.6 . . ?
H43A C43 H43B 107.1 . . ?
C46 C44 C45 110.9(18) . . ?
C46 C44 C43 108.6(16) . . ?
C45 C44 C43 110.2(16) . . ?
C46 C44 H44 109.1 . . ?
C45 C44 H44 109.1 . . ?
C43 C44 H44 109.1 . . ?
C48 C47 Si8 117.5(5) . . ?
C48 C47 H47A 107.9 . . ?
Si8 C47 H47A 107.9 . . ?
C48 C47 H47B 107.9 . . ?
Si8 C47 H47B 107.9 . . ?
H47A C47 H47B 107.2 . . ?
C50 C48 C49 110.9(7) . . ?
C50 C48 C47 111.0(7) . . ?
C49 C48 C47 109.4(7) . . ?
C50 C48 H48 108.5 . . ?
C49 C48 H48 108.5 . . ?
C47 C48 H48 108.5 . . ?
C48 C49 H49A 109.5 . . ?
C48 C49 H49B 109.5 . . ?
H49A C49 H49B 109.5 . . ?
C48 C49 H49C 109.5 . . ?
H49A C49 H49C 109.5 . . ?
H49B C49 H49C 109.5 . . ?
C48 C50 H50A 109.5 . . ?
C48 C50 H50B 109.5 . . ?
H50A C50 H50B 109.5 . . ?
C48 C50 H50C 109.5 . . ?
H50A C50 H50C 109.5 . . ?
H50B C50 H50C 109.5 . . ?
C52 C51 Si10 117.1(14) . . ?
C52 C51 H51A 108.0 . . ?
Si10 C51 H51A 108.0 . . ?
C52 C51 H51B 108.0 . . ?
Si10 C51 H51B 108.0 . . ?
H51A C51 H51B 107.3 . . ?
C51 C52 C54 112.2(15) . . ?
C51 C52 C53 110.6(15) . . ?
C54 C52 C53 107.4(14) . . ?
C51 C52 H52 108.9 . . ?
C54 C52 H52 108.9 . . ?
C53 C52 H52 108.9 . . ?
C56 C55 Si11 118.6(6) . . ?
C56 C55 H55A 107.7 . . ?
Si11 C55 H55A 107.7 . . ?
C56 C55 H55B 107.7 . . ?
Si11 C55 H55B 107.7 . . ?
H55A C55 H55B 107.1 . . ?
C58 C56 C57 110.0(11) . . ?
C58 C56 C55 113.0(9) . . ?
C57 C56 C55 109.5(10) . . ?
C58 C56 H56 108.1 . . ?
C57 C56 H56 108.1 . . ?
C55 C56 H56 108.1 . . ?
C56 C57 H57A 109.5 . . ?
C56 C57 H57B 109.5 . . ?
H57A C57 H57B 109.5 . . ?
C56 C57 H57C 109.5 . . ?
H57A C57 H57C 109.5 . . ?
H57B C57 H57C 109.5 . . ?
C56 C58 H58A 109.5 . . ?
C56 C58 H58B 109.5 . . ?
H58A C58 H58B 109.5 . . ?
C56 C58 H58C 109.5 . . ?
H58A C58 H58C 109.5 . . ?
H58B C58 H58C 109.5 . . ?
C60 C59 Si12 119.0(6) . . ?
C60 C59 H59A 107.6 . . ?
Si12 C59 H59A 107.6 . . ?
C60 C59 H59B 107.6 . . ?
Si12 C59 H59B 107.6 . . ?
H59A C59 H59B 107.0 . . ?
C61 C60 C59 111.8(9) . . ?
C61 C60 C62 109.0(8) . . ?
C59 C60 C62 111.5(7) . . ?
C61 C60 H60 108.1 . . ?
C59 C60 H60 108.1 . . ?
C62 C60 H60 108.1 . . ?
C60 C61 H61A 109.5 . . ?
C60 C61 H61B 109.5 . . ?
H61A C61 H61B 109.5 . . ?
C60 C61 H61C 109.5 . . ?
H61A C61 H61C 109.5 . . ?
H61B C61 H61C 109.5 . . ?
C60 C62 H62A 109.5 . . ?
C60 C62 H62B 109.5 . . ?
H62A C62 H62B 109.5 . . ?
C60 C62 H62C 109.5 . . ?
H62A C62 H62C 109.5 . . ?
H62B C62 H62C 109.5 . . ?
C64 C63 Si13 114.8(11) . . ?
C64 C63 H63A 108.6 . . ?
Si13 C63 H63A 108.6 . . ?
C64 C63 H63B 108.6 . . ?
Si13 C63 H63B 108.6 . . ?
H63A C63 H63B 107.6 . . ?
C65 C64 C63 115.4(13) . . ?
C65 C64 C66 113.3(13) . . ?
C63 C64 C66 106.2(15) . . ?
C65 C64 H64 107.2 . . ?
C63 C64 H64 107.2 . . ?
C66 C64 H64 107.2 . . ?
C68 C67 Si14 118.1(6) . . ?
C68 C67 H67A 107.8 . . ?
Si14 C67 H67A 107.8 . . ?
C68 C67 H67B 107.8 . . ?
Si14 C67 H67B 107.8 . . ?
H67A C67 H67B 107.1 . . ?
C70 C68 C69 112.2(8) . . ?
C70 C68 C67 112.2(9) . . ?
C69 C68 C67 111.1(7) . . ?
C70 C68 H68 107.0 . . ?
C69 C68 H68 107.0 . . ?
C67 C68 H68 107.0 . . ?
C68 C69 H69A 109.5 . . ?
C68 C69 H69B 109.5 . . ?
H69A C69 H69B 109.5 . . ?
C68 C69 H69C 109.5 . . ?
H69A C69 H69C 109.5 . . ?
H69B C69 H69C 109.5 . . ?
C68 C70 H70A 109.5 . . ?
C68 C70 H70B 109.5 . . ?
H70A C70 H70B 109.5 . . ?
C68 C70 H70C 109.5 . . ?
H70A C70 H70C 109.5 . . ?
H70B C70 H70C 109.5 . . ?
C72 C71 Si15 118.0(6) . . ?
C72 C71 H71A 107.8 . . ?
Si15 C71 H71A 107.8 . . ?
C72 C71 H71B 107.8 . . ?
Si15 C71 H71B 107.8 . . ?
H71A C71 H71B 107.2 . . ?
C74 C72 C71 112.1(8) . . ?
C74 C72 C73 110.4(10) . . ?
C71 C72 C73 111.0(8) . . ?
C74 C72 H72 107.7 . . ?
C71 C72 H72 107.7 . . ?
C73 C72 H72 107.7 . . ?
C72 C73 H73A 109.5 . . ?
C72 C73 H73B 109.5 . . ?
H73A C73 H73B 109.5 . . ?
C72 C73 H73C 109.5 . . ?
H73A C73 H73C 109.5 . . ?
H73B C73 H73C 109.5 . . ?
C72 C74 H74A 109.5 . . ?
C72 C74 H74B 109.5 . . ?
H74A C74 H74B 109.5 . . ?
C72 C74 H74C 109.5 . . ?
H74A C74 H74C 109.5 . . ?
H74B C74 H74C 109.5 . . ?
C76 C75 Si16 117.5(5) . . ?
C76 C75 H75A 107.9 . . ?
Si16 C75 H75A 107.9 . . ?
C76 C75 H75B 107.9 . . ?
Si16 C75 H75B 107.9 . . ?
H75A C75 H75B 107.2 . . ?
C77 C76 C78 111.4(9) . . ?
C77 C76 C75 111.7(8) . . ?
C78 C76 C75 111.9(7) . . ?
C77 C76 H76 107.2 . . ?
C78 C76 H76 107.2 . . ?
C75 C76 H76 107.2 . . ?
C76 C77 H77A 109.5 . . ?
C76 C77 H77B 109.5 . . ?
H77A C77 H77B 109.5 . . ?
C76 C77 H77C 109.5 . . ?
H77A C77 H77C 109.5 . . ?
H77B C77 H77C 109.5 . . ?
C76 C78 H78A 109.5 . . ?
C76 C78 H78B 109.5 . . ?
H78A C78 H78B 109.5 . . ?
C76 C78 H78C 109.5 . . ?
H78A C78 H78C 109.5 . . ?
H78B C78 H78C 109.5 . . ?
C24' C23' Si2 116(3) . . ?
C24' C23' H23C 108.2 . . ?
Si2 C23' H23C 108.2 . . ?
C24' C23' H23D 108.2 . . ?
Si2 C23' H23D 108.2 . . ?
H23C C23' H23D 107.3 . . ?
C23' C24' C26' 112(4) . . ?
C23' C24' C25' 106(5) . . ?
C26' C24' C25' 106(3) . . ?
C23' C24' H24' 110.9 . . ?
C26' C24' H24' 110.9 . . ?
C25' C24' H24' 110.9 . . ?
C24' C25' H25A 109.5 . . ?
C24' C25' H25B 109.5 . . ?
H25A C25' H25B 109.5 . . ?
C24' C25' H25C 109.5 . . ?
H25A C25' H25C 109.5 . . ?
H25B C25' H25C 109.5 . . ?
C24' C26' H26D 109.5 . . ?
C24' C26' H26E 109.5 . . ?
H26D C26' H26E 109.5 . . ?
C24' C26' H26F 109.5 . . ?
H26D C26' H26F 109.5 . . ?
H26E C26' H26F 109.5 . . ?
C28 C27' Si3 115.5(16) . . ?
C28 C27' H27C 108.4 . . ?
Si3 C27' H27C 108.4 . . ?
C28 C27' H27D 108.4 . . ?
Si3 C27' H27D 108.4 . . ?
H27C C27' H27D 107.5 . . ?
C30' C28' C29' 113(2) . . ?
C30' C28' C27 109.9(19) . . ?
C29' C28' C27 108(2) . . ?
C30' C28' H28' 108.5 . . ?
C29' C28' H28' 108.5 . . ?
C27 C28' H28' 108.5 . . ?
C28' C29' H29A 109.5 . . ?
C28' C29' H29B 109.5 . . ?
H29A C29' H29B 109.5 . . ?
C28' C29' H29C 109.5 . . ?
H29A C29' H29C 109.5 . . ?
H29B C29' H29C 109.5 . . ?
C28' C30' H30A 109.5 . . ?
C28' C30' H30B 109.5 . . ?
H30A C30' H30B 109.5 . . ?
C28' C30' H30C 109.5 . . ?
H30A C30' H30C 109.5 . . ?
H30B C30' H30C 109.5 . . ?
C32' C31' Si4 119.0(18) . . ?
C32' C31' H31C 107.6 . . ?
Si4 C31' H31C 107.6 . . ?
C32' C31' H31D 107.6 . . ?
Si4 C31' H31D 107.6 . . ?
H31C C31' H31D 107.0 . . ?
C33' C32' C34' 105(3) . . ?
C33' C32' C31' 112(2) . . ?
C34' C32' C31' 119(2) . . ?
C33' C32' H32' 106.9 . . ?
C34' C32' H32' 106.9 . . ?
C31' C32' H32' 106.9 . . ?
C32' C33' H33D 109.5 . . ?
C32' C33' H33E 109.5 . . ?
H33D C33' H33E 109.5 . . ?
C32' C33' H33F 109.5 . . ?
H33D C33' H33F 109.5 . . ?
H33E C33' H33F 109.5 . . ?
C32' C34' H34D 109.5 . . ?
C32' C34' H34E 109.5 . . ?
H34D C34' H34E 109.5 . . ?
C32' C34' H34F 109.5 . . ?
H34D C34' H34F 109.5 . . ?
H34E C34' H34F 109.5 . . ?
C42' C40' C39 113(4) . . ?
C42' C40' C41' 105(4) . . ?
C39 C40' C41' 101(3) . . ?
C42' C40' H40' 112.2 . . ?
C39 C40' H40' 112.2 . . ?
C41' C40' H40' 112.2 . . ?
C40' C41' H41D 109.5 . . ?
C40' C41' H41E 109.5 . . ?
H41D C41' H41E 109.5 . . ?
C40' C41' H41F 109.5 . . ?
H41D C41' H41F 109.5 . . ?
H41E C41' H41F 109.5 . . ?
C40' C42' H42D 109.5 . . ?
C40' C42' H42E 109.5 . . ?
H42D C42' H42E 109.5 . . ?
C40' C42' H42F 109.5 . . ?
H42D C42' H42F 109.5 . . ?
H42E C42' H42F 109.5 . . ?
C43 C44' C46' 113.1(19) . . ?
C43 C44' C45' 110.5(19) . . ?
C46' C44' C45' 111(2) . . ?
C43 C44' H44' 107.2 . . ?
C46' C44' H44' 107.2 . . ?
C45' C44' H44' 107.2 . . ?
C44' C45' H45D 109.5 . . ?
C44' C45' H45E 109.5 . . ?
H45D C45' H45E 109.5 . . ?
C44' C45' H45F 109.5 . . ?
H45D C45' H45F 109.5 . . ?
H45E C45' H45F 109.5 . . ?
C44' C46' H46D 109.5 . . ?
C44' C46' H46E 109.5 . . ?
H46D C46' H46E 109.5 . . ?
C44' C46' H46F 109.5 . . ?
H46D C46' H46F 109.5 . . ?
H46E C46' H46F 109.5 . . ?
C52' C51' Si10 113.3(19) . . ?
C52' C51' H51C 108.9 . . ?
Si10 C51' H51C 108.9 . . ?
C52' C51' H51D 108.9 . . ?
Si10 C51' H51D 108.9 . . ?
H51C C51' H51D 107.7 . . ?
C53' C52' C54' 108.2(18) . . ?
C53' C52' C51' 111.9(18) . . ?
C54' C52' C51' 113.2(19) . . ?
C53' C52' H52' 107.8 . . ?
C54' C52' H52' 107.8 . . ?
C51' C52' H52' 107.8 . . ?
C52' C53' H53D 109.5 . . ?
C52' C53' H53E 109.5 . . ?
H53D C53' H53E 109.5 . . ?
C52' C53' H53F 109.5 . . ?
H53D C53' H53F 109.5 . . ?
H53E C53' H53F 109.5 . . ?
C52' C54' H54D 109.5 . . ?
C52' C54' H54E 109.5 . . ?
H54D C54' H54E 109.5 . . ?
C52' C54' H54F 109.5 . . ?
H54D C54' H54F 109.5 . . ?
H54E C54' H54F 109.5 . . ?
C64' C63' Si13 120(5) . . ?
C64' C63' H63C 107.2 . . ?
Si13 C63' H63C 107.2 . . ?
C64' C63' H63D 107.2 . . ?
Si13 C63' H63D 107.2 . . ?
H63C C63' H63D 106.8 . . ?
C66' C64' C65' 113(6) . . ?
C66' C64' C63' 112(6) . . ?
C65' C64' C63' 106(4) . . ?
C66' C64' H64' 108.4 . . ?
C65' C64' H64' 108.4 . . ?
C63' C64' H64' 108.4 . . ?
C64' C65' H65D 109.5 . . ?
C64' C65' H65E 109.5 . . ?
H65D C65' H65E 109.5 . . ?
C64' C65' H65F 109.5 . . ?
H65D C65' H65F 109.5 . . ?
H65E C65' H65F 109.5 . . ?
C64' C66' H66D 109.5 . . ?
C64' C66' H66E 109.5 . . ?
H66D C66' H66E 109.5 . . ?
C64' C66' H66F 109.5 . . ?
H66D C66' H66F 109.5 . . ?
H66E C66' H66F 109.5 . . ?

loop_
_geom_bond_atom_site_label_1
_geom_bond_atom_site_label_2
_geom_bond_distance
_geom_bond_site_symmetry_2
_geom_bond_publ_flag
Zn1 O2 2.091(4) . ?
Zn1 O3 2.105(4) 2_556 ?
Zn1 O1 2.117(4) 2_556 ?
Zn1 N1 2.127(5) . ?
Zn1 N2 2.133(5) 2_556 ?
Zn1 O1 2.151(4) . ?
Zn1 Zn2 3.1441(10) 2_556 ?
Zn2 C1 1.957(7) . ?
Zn2 O1 2.021(4) . ?
Zn2 O3 2.028(4) . ?
Zn2 O2 2.033(4) . ?
Zn2 Zn1 3.1441(10) 2_556 ?
Si1 O4 1.609(5) . ?
Si1 O12 1.610(5) . ?
Si1 O7 1.631(6) . ?
Si1 C22 1.856(8) . ?
Si2 O6 1.615(6) . ?
Si2 O11 1.616(6) . ?
Si2 O7 1.617(6) . ?
Si2 C23' 1.852(5) . ?
Si2 C23 1.869(9) . ?
Si3 O10 1.614(6) . ?
Si3 O5 1.614(8) . ?
Si3 O6 1.621(6) . ?
Si3 C27 1.799(18) . ?
Si3 C27' 1.956(17) . ?
Si4 O4 1.608(5) . ?
Si4 O9 1.620(5) . ?
Si4 O5 1.634(8) . ?
Si4 C31 1.780(13) . ?
Si4 C31' 1.854(5) . ?
Si5 O13 1.618(5) . ?
Si5 O12 1.622(5) . ?
Si5 O16 1.622(5) . ?
Si5 C35 1.844(6) . ?
Si6 O16 1.610(5) . ?
Si6 O11 1.611(6) . ?
Si6 O15 1.613(5) . ?
Si6 C39 1.844(9) . ?
Si7 O10 1.611(6) . ?
Si7 O14 1.625(5) . ?
Si7 O15 1.628(6) . ?
Si7 C43 1.847(8) . ?
Si8 O9 1.609(5) . ?
Si8 O14 1.610(5) . ?
Si8 O13 1.614(5) . ?
Si8 C47 1.854(7) . ?
Si9 O18 1.612(5) . ?
Si9 O22 1.613(6) . ?
Si9 O17 1.622(5) . ?
Si9 C12 1.837(7) . ?
Si10 O21 1.605(6) . ?
Si10 O20 1.613(5) . ?
Si10 O17 1.633(5) . ?
Si10 C51' 1.79(3) . ?
Si10 C51 1.90(3) . ?
Si11 O20 1.612(5) . ?
Si11 O19 1.615(5) . ?
Si11 O24 1.620(5) . ?
Si11 C55 1.849(7) . ?
Si12 O18 1.614(5) . ?
Si12 O23 1.617(5) . ?
Si12 O19 1.632(5) . ?
Si12 C59 1.839(7) . ?
Si13 O27 1.619(5) . ?
Si13 O26 1.620(5) . ?
Si13 O22 1.623(6) . ?
Si13 C63' 1.850(5) . ?
Si13 C63 1.863(10) . ?
Si14 O21 1.620(6) . ?
Si14 O26 1.626(5) . ?
Si14 O25 1.626(5) . ?
Si14 C67 1.846(7) . ?
Si15 O24 1.612(5) . ?
Si15 O25 1.613(5) . ?
Si15 O28 1.629(5) . ?
Si15 C71 1.830(7) . ?
Si16 O28 1.613(5) . ?
Si16 O27 1.613(5) . ?
Si16 O23 1.619(5) . ?
Si16 C75 1.835(7) . ?
O1 C2 1.441(7) . ?
O1 Zn1 2.117(4) 2_556 ?
O2 C3 1.331(7) . ?
O3 C13 1.323(8) . ?
O3 Zn1 2.105(4) 2_556 ?
N1 C9 1.281(8) . ?
N1 C10 1.478(8) . ?
N2 C19 1.290(8) . ?
N2 C20 1.474(8) . ?
N2 Zn1 2.133(5) 2_556 ?
C1 H1A 0.9800 . ?
C1 H1B 0.9800 . ?
C1 H1C 0.9800 . ?
C2 H2A 0.9800 . ?
C2 H2B 0.9800 . ?
C2 H2C 0.9800 . ?
C3 C4 1.396(9) . ?
C3 C8 1.406(9) . ?
C4 C5 1.364(9) . ?
C4 H4 0.9500 . ?
C5 C6 1.383(11) . ?
C5 H5 0.9500 . ?
C6 C7 1.385(11) . ?
C6 H6 0.9500 . ?
C7 C8 1.403(10) . ?
C7 H7 0.9500 . ?
C8 C9 1.440(10) . ?
C9 H9 0.9500 . ?
C10 C11 1.532(9) . ?
C10 H10A 0.9900 . ?
C10 H10B 0.9900 . ?
C11 C12 1.527(9) . ?
C11 H11A 0.9900 . ?
C11 H11B 0.9900 . ?
C12 H12A 0.9900 . ?
C12 H12B 0.9900 . ?
C13 C18 1.413(9) . ?
C13 C14 1.414(9) . ?
C14 C15 1.378(10) . ?
C14 H14 0.9500 . ?
C15 C16 1.368(11) . ?
C15 H15 0.9500 . ?
C16 C17 1.381(11) . ?
C16 H16 0.9500 . ?
C17 C18 1.414(10) . ?
C17 H17 0.9500 . ?
C18 C19 1.449(10) . ?
C19 H19 0.9500 . ?
C20 C21 1.510(10) . ?
C20 H20A 0.9900 . ?
C20 H20B 0.9900 . ?
C21 C22 1.546(10) . ?
C21 H21A 0.9900 . ?
C21 H21B 0.9900 . ?
C22 H22A 0.9900 . ?
C22 H22B 0.9900 . ?
C23 C24 1.505(15) . ?
C23 H23A 0.9900 . ?
C23 H23B 0.9900 . ?
C24 C25 1.48(2) . ?
C24 C26 1.501(15) . ?
C24 H24 1.0000 . ?
C25 H25D 0.9800 . ?
C25 H25E 0.9800 . ?
C25 H25F 0.9800 . ?
C26 H26A 0.9800 . ?
C26 H26B 0.9800 . ?
C26 H26C 0.9800 . ?
C27 C28' 1.64(3) . ?
C27 H27A 0.9900 . ?
C27 H27B 0.9900 . ?
C28 C29 1.47(3) . ?
C28 C27' 1.50(3) . ?
C28 C30 1.54(3) . ?
C28 H28 1.0000 . ?
C29 H29D 0.9800 . ?
C29 H29E 0.9800 . ?
C29 H29F 0.9800 . ?
C30 H30D 0.9800 . ?
C30 H30E 0.9800 . ?
C30 H30F 0.9800 . ?
C31 C32 1.38(2) . ?
C31 H31A 0.9900 . ?
C31 H31B 0.9900 . ?
C32 C33 1.55(2) . ?
C32 C34 1.68(2) . ?
C32 H32 1.0000 . ?
C33 H33A 0.9800 . ?
C33 H33B 0.9800 . ?
C33 H33C 0.9800 . ?
C34 H34A 0.9800 . ?
C34 H34B 0.9800 . ?
C34 H34C 0.9800 . ?
C35 C36 1.565(10) . ?
C35 H35A 0.9900 . ?
C35 H35B 0.9900 . ?
C36 C37 1.462(14) . ?
C36 C38 1.529(13) . ?
C36 H36 1.0000 . ?
C37 H37A 0.9800 . ?
C37 H37B 0.9800 . ?
C37 H37C 0.9800 . ?
C38 H38A 0.9800 . ?
C38 H38B 0.9800 . ?
C38 H38C 0.9800 . ?
C39 C40' 1.53(4) . ?
C39 C40 1.580(19) . ?
C39 H39A 0.9900 . ?
C39 H39B 0.9900 . ?
C40 C41 1.47(2) . ?
C40 C42 1.531(18) . ?
C40 H40 1.0000 . ?
C41 H41A 0.9800 . ?
C41 H41B 0.9800 . ?
C41 H41C 0.9800 . ?
C42 H42A 0.9800 . ?
C42 H42B 0.9800 . ?
C42 H42C 0.9800 . ?
C43 C44' 1.37(2) . ?
C43 C44 1.65(2) . ?
C43 H43A 0.9900 . ?
C43 H43B 0.9900 . ?
C44 C46 1.46(3) . ?
C44 C45 1.56(3) . ?
C44 H44 1.0000 . ?
C45 H45A 0.9800 . ?
C45 H45B 0.9800 . ?
C45 H45C 0.9800 . ?
C46 H46A 0.9800 . ?
C46 H46B 0.9800 . ?
C46 H46C 0.9800 . ?
C47 C48 1.532(10) . ?
C47 H47A 0.9900 . ?
C47 H47B 0.9900 . ?
C48 C50 1.512(10) . ?
C48 C49 1.530(12) . ?
C48 H48 1.0000 . ?
C49 H49A 0.9800 . ?
C49 H49B 0.9800 . ?
C49 H49C 0.9800 . ?
C50 H50A 0.9800 . ?
C50 H50B 0.9800 . ?
C50 H50C 0.9800 . ?
C51 C52 1.48(3) . ?
C51 H51A 0.9900 . ?
C51 H51B 0.9900 . ?
C52 C54 1.50(2) . ?
C52 C53 1.54(2) . ?
C52 H52 1.0000 . ?
C53 H53A 0.9800 . ?
C53 H53B 0.9800 . ?
C53 H53C 0.9800 . ?
C54 H54A 0.9800 . ?
C54 H54B 0.9800 . ?
C54 H54C 0.9800 . ?
C55 C56 1.526(11) . ?
C55 H55A 0.9900 . ?
C55 H55B 0.9900 . ?
C56 C58 1.448(15) . ?
C56 C57 1.520(16) . ?
C56 H56 1.0000 . ?
C57 H57A 0.9800 . ?
C57 H57B 0.9800 . ?
C57 H57C 0.9800 . ?
C58 H58A 0.9800 . ?
C58 H58B 0.9800 . ?
C58 H58C 0.9800 . ?
C59 C60 1.524(11) . ?
C59 H59A 0.9900 . ?
C59 H59B 0.9900 . ?
C60 C61 1.514(12) . ?
C60 C62 1.550(14) . ?
C60 H60 1.0000 . ?
C61 H61A 0.9800 . ?
C61 H61B 0.9800 . ?
C61 H61C 0.9800 . ?
C62 H62A 0.9800 . ?
C62 H62B 0.9800 . ?
C62 H62C 0.9800 . ?
C63 C64 1.546(18) . ?
C63 H63A 0.9900 . ?
C63 H63B 0.9900 . ?
C64 C65 1.47(3) . ?
C64 C66 1.56(2) . ?
C64 H64 1.0000 . ?
C65 H65A 0.9800 . ?
C65 H65B 0.9800 . ?
C65 H65C 0.9800 . ?
C66 H66A 0.9800 . ?
C66 H66B 0.9800 . ?
C66 H66C 0.9800 . ?
C67 C68 1.558(11) . ?
C67 H67A 0.9900 . ?
C67 H67B 0.9900 . ?
C68 C70 1.498(15) . ?
C68 C69 1.508(11) . ?
C68 H68 1.0000 . ?
C69 H69A 0.9800 . ?
C69 H69B 0.9800 . ?
C69 H69C 0.9800 . ?
C70 H70A 0.9800 . ?
C70 H70B 0.9800 . ?
C70 H70C 0.9800 . ?
C71 C72 1.523(11) . ?
C71 H71A 0.9900 . ?
C71 H71B 0.9900 . ?
C72 C74 1.521(13) . ?
C72 C73 1.529(15) . ?
C72 H72 1.0000 . ?
C73 H73A 0.9800 . ?
C73 H73B 0.9800 . ?
C73 H73C 0.9800 . ?
C74 H74A 0.9800 . ?
C74 H74B 0.9800 . ?
C74 H74C 0.9800 . ?
C75 C76 1.539(11) . ?
C75 H75A 0.9900 . ?
C75 H75B 0.9900 . ?
C76 C77 1.474(14) . ?
C76 C78 1.528(11) . ?
C76 H76 1.0000 . ?
C77 H77A 0.9800 . ?
C77 H77B 0.9800 . ?
C77 H77C 0.9800 . ?
C78 H78A 0.9800 . ?
C78 H78B 0.9800 . ?
C78 H78C 0.9800 . ?
C23' C24' 1.50(6) . ?
C23' H23C 0.9900 . ?
C23' H23D 0.9900 . ?
C24' C26' 1.53(6) . ?
C24' C25' 1.54(2) . ?
C24' H24' 1.0000 . ?
C25' H25A 0.9800 . ?
C25' H25B 0.9800 . ?
C25' H25C 0.9800 . ?
C26' H26D 0.9800 . ?
C26' H26E 0.9800 . ?
C26' H26F 0.9800 . ?
C27' H27C 0.9900 . ?
C27' H27D 0.9900 . ?
C28' C30' 1.49(3) . ?
C28' C29' 1.537(5) . ?
C28' H28' 1.0000 . ?
C29' H29A 0.9800 . ?
C29' H29B 0.9800 . ?
C29' H29C 0.9800 . ?
C30' H30A 0.9800 . ?
C30' H30B 0.9800 . ?
C30' H30C 0.9800 . ?
C31' C32' 1.58(4) . ?
C31' H31C 0.9900 . ?
C31' H31D 0.9900 . ?
C32' C33' 1.536(5) . ?
C32' C34' 1.58(4) . ?
C32' H32' 1.0000 . ?
C33' H33D 0.9800 . ?
C33' H33E 0.9800 . ?
C33' H33F 0.9800 . ?
C34' H34D 0.9800 . ?
C34' H34E 0.9800 . ?
C34' H34F 0.9800 . ?
C40' C42' 1.43(7) . ?
C40' C41' 1.540(5) . ?
C40' H40' 1.0000 . ?
C41' H41D 0.9800 . ?
C41' H41E 0.9800 . ?
C41' H41F 0.9800 . ?
C42' H42D 0.9800 . ?
C42' H42E 0.9800 . ?
C42' H42F 0.9800 . ?
C44' C46' 1.47(3) . ?
C44' C45' 1.52(3) . ?
C44' H44' 1.0000 . ?
C45' H45D 0.9800 . ?
C45' H45E 0.9800 . ?
C45' H45F 0.9800 . ?
C46' H46D 0.9800 . ?
C46' H46E 0.9800 . ?
C46' H46F 0.9800 . ?
C51' C52' 1.58(3) . ?
C51' H51C 0.9900 . ?
C51' H51D 0.9900 . ?
C52' C53' 1.42(3) . ?
C52' C54' 1.53(2) . ?
C52' H52' 1.0000 . ?
C53' H53D 0.9800 . ?
C53' H53E 0.9800 . ?
C53' H53F 0.9800 . ?
C54' H54D 0.9800 . ?
C54' H54E 0.9800 . ?
C54' H54F 0.9800 . ?
C63' C64' 1.54(2) . ?
C63' H63C 0.9900 . ?
C63' H63D 0.9900 . ?
C64' C66' 1.54(10) . ?
C64' C65' 1.539(5) . ?
C64' H64' 1.0000 . ?
C65' H65D 0.9800 . ?
C65' H65E 0.9800 . ?
C65' H65F 0.9800 . ?
C66' H66D 0.9800 . ?
C66' H66E 0.9800 . ?
C66' H66F 0.9800 . ?

loop_
_geom_torsion_atom_site_label_1
_geom_torsion_atom_site_label_2
_geom_torsion_atom_site_label_3
_geom_torsion_atom_site_label_4
_geom_torsion
_geom_torsion_site_symmetry_1
_geom_torsion_site_symmetry_2
_geom_torsion_site_symmetry_3
_geom_torsion_site_symmetry_4
_geom_torsion_publ_flag
C1 Zn2 O1 C2 7.2(6) . . . . ?
O3 Zn2 O1 C2 -126.2(4) . . . . ?
O2 Zn2 O1 C2 136.6(4) . . . . ?
Zn1 Zn2 O1 C2 -127.3(5) 2_556 . . . ?
C1 Zn2 O1 Zn1 134.4(3) . . . 2_556 ?
O3 Zn2 O1 Zn1 1.04(16) . . . 2_556 ?
O2 Zn2 O1 Zn1 -96.10(17) . . . 2_556 ?
C1 Zn2 O1 Zn1 -124.3(3) . . . . ?
O3 Zn2 O1 Zn1 102.29(17) . . . . ?
O2 Zn2 O1 Zn1 5.16(17) . . . . ?
Zn1 Zn2 O1 Zn1 101.26(19) 2_556 . . . ?
O2 Zn1 O1 C2 -136.1(5) . . . . ?
O3 Zn1 O1 C2 51.3(5) 2_556 . . . ?
O1 Zn1 O1 C2 128.3(5) 2_556 . . . ?
N1 Zn1 O1 C2 -136.0(7) . . . . ?
N2 Zn1 O1 C2 -34.1(5) 2_556 . . . ?
Zn2 Zn1 O1 C2 89.7(4) 2_556 . . . ?
O2 Zn1 O1 Zn2 -5.08(17) . . . . ?
O3 Zn1 O1 Zn2 -177.68(17) 2_556 . . . ?
O1 Zn1 O1 Zn2 -100.6(2) 2_556 . . . ?
N1 Zn1 O1 Zn2 -4.9(7) . . . . ?
N2 Zn1 O1 Zn2 97.0(2) 2_556 . . . ?
Zn2 Zn1 O1 Zn2 -139.26(13) 2_556 . . . ?
O2 Zn1 O1 Zn1 95.55(18) . . . 2_556 ?
O3 Zn1 O1 Zn1 -77.05(18) 2_556 . . 2_556 ?
O1 Zn1 O1 Zn1 0.0 2_556 . . 2_556 ?
N1 Zn1 O1 Zn1 95.7(6) . . . 2_556 ?
N2 Zn1 O1 Zn1 -162.4(2) 2_556 . . 2_556 ?
Zn2 Zn1 O1 Zn1 -38.63(13) 2_556 . . 2_556 ?
C1 Zn2 O2 C3 -62.8(6) . . . . ?
O1 Zn2 O2 C3 161.3(5) . . . . ?
O3 Zn2 O2 C3 79.1(5) . . . . ?
Zn1 Zn2 O2 C3 119.8(5) 2_556 . . . ?
C1 Zn2 O2 Zn1 130.6(3) . . . . ?
O1 Zn2 O2 Zn1 -5.33(17) . . . . ?
O3 Zn2 O2 Zn1 -87.50(19) . . . . ?
Zn1 Zn2 O2 Zn1 -46.77(14) 2_556 . . . ?
O3 Zn1 O2 C3 -90.0(13) 2_556 . . . ?
O1 Zn1 O2 C3 -81.2(5) 2_556 . . . ?
N1 Zn1 O2 C3 19.4(5) . . . . ?
N2 Zn1 O2 C3 111.2(5) 2_556 . . . ?
O1 Zn1 O2 C3 -160.6(5) . . . . ?
Zn2 Zn1 O2 C3 -83.1(5) 2_556 . . . ?
O3 Zn1 O2 Zn2 75.7(12) 2_556 . . . ?
O1 Zn1 O2 Zn2 84.50(18) 2_556 . . . ?
N1 Zn1 O2 Zn2 -174.9(2) . . . . ?
N2 Zn1 O2 Zn2 -83.1(2) 2_556 . . . ?
O1 Zn1 O2 Zn2 5.07(17) . . . . ?
Zn2 Zn1 O2 Zn2 82.58(19) 2_556 . . . ?
C1 Zn2 O3 C13 35.6(6) . . . . ?
O1 Zn2 O3 C13 173.4(5) . . . . ?
O2 Zn2 O3 C13 -105.1(5) . . . . ?
Zn1 Zn2 O3 C13 174.5(6) 2_556 . . . ?
C1 Zn2 O3 Zn1 -138.9(3) . . . 2_556 ?
O1 Zn2 O3 Zn1 -1.04(16) . . . 2_556 ?
O2 Zn2 O3 Zn1 80.47(18) . . . 2_556 ?
O9 Si4 O4 Si1 60.4(12) . . . . ?
O5 Si4 O4 Si1 -57.3(12) . . . . ?
C31 Si4 O4 Si1 -170.6(11) . . . . ?
C31' Si4 O4 Si1 173.7(15) . . . . ?
O12 Si1 O4 Si4 -60.0(12) . . . . ?
O7 Si1 O4 Si4 58.4(12) . . . . ?
C22 Si1 O4 Si4 -179.5(11) . . . . ?
O10 Si3 O5 Si4 56.3(7) . . . . ?
O6 Si3 O5 Si4 -61.9(7) . . . . ?
C27 Si3 O5 Si4 -173.5(8) . . . . ?
C27' Si3 O5 Si4 166.9(8) . . . . ?
O4 Si4 O5 Si3 54.1(7) . . . . ?
O9 Si4 O5 Si3 -62.7(7) . . . . ?
C31 Si4 O5 Si3 177.9(7) . . . . ?
C31' Si4 O5 Si3 165.3(12) . . . . ?
O11 Si2 O6 Si3 42.0(12) . . . . ?
O7 Si2 O6 Si3 -76.9(11) . . . . ?
C23' Si2 O6 Si3 -178.9(17) . . . . ?
C23 Si2 O6 Si3 157.9(10) . . . . ?
O10 Si3 O6 Si2 -42.7(12) . . . . ?
O5 Si3 O6 Si2 75.9(11) . . . . ?
C27 Si3 O6 Si2 178.9(12) . . . . ?
C27' Si3 O6 Si2 -149.9(12) . . . . ?
O6 Si2 O7 Si1 64.4(6) . . . . ?
O11 Si2 O7 Si1 -54.2(6) . . . . ?
C23' Si2 O7 Si1 174.6(15) . . . . ?
C23 Si2 O7 Si1 -169.4(6) . . . . ?
O4 Si1 O7 Si2 -56.7(6) . . . . ?
O12 Si1 O7 Si2 62.0(6) . . . . ?
C22 Si1 O7 Si2 -177.4(5) . . . . ?
O14 Si8 O9 Si4 -73.6(9) . . . . ?
O13 Si8 O9 Si4 45.1(9) . . . . ?
C47 Si8 O9 Si4 166.4(8) . . . . ?
O4 Si4 O9 Si8 -41.5(10) . . . . ?
O5 Si4 O9 Si8 75.5(9) . . . . ?
C31 Si4 O9 Si8 -172.9(10) . . . . ?
C31' Si4 O9 Si8 -145.4(13) . . . . ?
O14 Si7 O10 Si3 53.0(12) . . . . ?
O15 Si7 O10 Si3 -65.5(12) . . . . ?
C43 Si7 O10 Si3 173.8(11) . . . . ?
O5 Si3 O10 Si7 -56.2(12) . . . . ?
O6 Si3 O10 Si7 62.4(12) . . . . ?
C27 Si3 O10 Si7 -167.9(12) . . . . ?
C27' Si3 O10 Si7 179.9(12) . . . . ?
O16 Si6 O11 Si2 -57.8(11) . . . . ?
O15 Si6 O11 Si2 60.4(11) . . . . ?
C39 Si6 O11 Si2 -179.8(10) . . . . ?
O6 Si2 O11 Si6 -58.3(11) . . . . ?
O7 Si2 O11 Si6 59.8(11) . . . . ?
C23' Si2 O11 Si6 172.3(18) . . . . ?
C23 Si2 O11 Si6 179.9(10) . . . . ?
O4 Si1 O12 Si5 39.6(7) . . . . ?
O7 Si1 O12 Si5 -78.8(7) . . . . ?
C22 Si1 O12 Si5 159.1(6) . . . . ?
O13 Si5 O12 Si1 -43.1(7) . . . . ?
O16 Si5 O12 Si1 75.6(7) . . . . ?
C35 Si5 O12 Si1 -163.8(6) . . . . ?
O9 Si8 O13 Si5 -67.8(9) . . . . ?
O14 Si8 O13 Si5 50.4(9) . . . . ?
C47 Si8 O13 Si5 173.0(7) . . . . ?
O12 Si5 O13 Si8 67.2(8) . . . . ?
O16 Si5 O13 Si8 -50.8(9) . . . . ?
C35 Si5 O13 Si8 -170.2(8) . . . . ?
O9 Si8 O14 Si7 58.2(7) . . . . ?
O13 Si8 O14 Si7 -60.8(7) . . . . ?
C47 Si8 O14 Si7 176.4(6) . . . . ?
O10 Si7 O14 Si8 -50.8(7) . . . . ?
O15 Si7 O14 Si8 67.7(7) . . . . ?
C43 Si7 O14 Si8 -170.9(6) . . . . ?
O16 Si6 O15 Si7 68.3(7) . . . . ?
O11 Si6 O15 Si7 -49.2(7) . . . . ?
C39 Si6 O15 Si7 -171.6(6) . . . . ?
O10 Si7 O15 Si6 50.8(7) . . . . ?
O14 Si7 O15 Si6 -68.4(7) . . . . ?
C43 Si7 O15 Si6 170.5(6) . . . . ?
O11 Si6 O16 Si5 51.0(7) . . . . ?
O15 Si6 O16 Si5 -66.8(7) . . . . ?
C39 Si6 O16 Si5 174.4(6) . . . . ?
O13 Si5 O16 Si6 60.5(6) . . . . ?
O12 Si5 O16 Si6 -57.7(6) . . . . ?
C35 Si5 O16 Si6 179.9(6) . . . . ?
O18 Si9 O17 Si10 44.7(7) . . . . ?
O22 Si9 O17 Si10 -73.9(6) . . . . ?
C12 Si9 O17 Si10 163.6(6) . . . . ?
O21 Si10 O17 Si9 70.2(6) . . . . ?
O20 Si10 O17 Si9 -48.0(7) . . . . ?
C51' Si10 O17 Si9 178.8(10) . . . . ?
C51 Si10 O17 Si9 -160.5(9) . . . . ?
O22 Si9 O18 Si12 48.5(13) . . . . ?
O17 Si9 O18 Si12 -70.1(13) . . . . ?
C12 Si9 O18 Si12 171.0(12) . . . . ?
O23 Si12 O18 Si9 -48.5(13) . . . . ?
O19 Si12 O18 Si9 69.2(13) . . . . ?
C59 Si12 O18 Si9 -171.5(12) . . . . ?
O20 Si11 O19 Si12 48.0(6) . . . . ?
O24 Si11 O19 Si12 -70.5(5) . . . . ?
C55 Si11 O19 Si12 166.0(5) . . . . ?
O18 Si12 O19 Si11 -43.9(6) . . . . ?
O23 Si12 O19 Si11 74.1(5) . . . . ?
C59 Si12 O19 Si11 -162.4(5) . . . . ?
O19 Si11 O20 Si10 -79.9(9) . . . . ?
O24 Si11 O20 Si10 38.8(9) . . . . ?
C55 Si11 O20 Si10 160.9(9) . . . . ?
O21 Si10 O20 Si11 -37.9(9) . . . . ?
O17 Si10 O20 Si11 79.8(9) . . . . ?
C51' Si10 O20 Si11 -153.3(14) . . . . ?
C51 Si10 O20 Si11 -163.0(12) . . . . ?
O20 Si10 O21 Si14 53.6(7) . . . . ?
O17 Si10 O21 Si14 -64.3(7) . . . . ?
C51' Si10 O21 Si14 -178.7(12) . . . . ?
C51 Si10 O21 Si14 170.1(11) . . . . ?
O26 Si14 O21 Si10 59.9(7) . . . . ?
O25 Si14 O21 Si10 -59.1(7) . . . . ?
C67 Si14 O21 Si10 -179.0(6) . . . . ?
O18 Si9 O22 Si13 -47.2(6) . . . . ?
O17 Si9 O22 Si13 71.5(6) . . . . ?
C12 Si9 O22 Si13 -167.9(5) . . . . ?
O27 Si13 O22 Si9 51.5(6) . . . . ?
O26 Si13 O22 Si9 -66.6(6) . . . . ?
C63' Si13 O22 Si9 176.8(18) . . . . ?
C63 Si13 O22 Si9 170.6(7) . . . . ?
O18 Si12 O23 Si16 47.3(6) . . . . ?
O19 Si12 O23 Si16 -70.3(6) . . . . ?
C59 Si12 O23 Si16 167.9(5) . . . . ?
O28 Si16 O23 Si12 66.2(6) . . . . ?
O27 Si16 O23 Si12 -52.0(6) . . . . ?
C75 Si16 O23 Si12 -174.5(5) . . . . ?
O25 Si15 O24 Si11 62.1(7) . . . . ?
O28 Si15 O24 Si11 -56.9(7) . . . . ?
C71 Si15 O24 Si11 -176.6(6) . . . . ?
O20 Si11 O24 Si15 -56.9(7) . . . . ?
O19 Si11 O24 Si15 61.6(7) . . . . ?
C55 Si11 O24 Si15 -176.3(6) . . . . ?
O24 Si15 O25 Si14 -58.4(8) . . . . ?
O28 Si15 O25 Si14 60.3(9) . . . . ?
C71 Si15 O25 Si14 -178.8(8) . . . . ?
O21 Si14 O25 Si15 57.7(8) . . . . ?
O26 Si14 O25 Si15 -61.1(9) . . . . ?
C67 Si14 O25 Si15 179.0(8) . . . . ?
O27 Si13 O26 Si14 -54.2(8) . . . . ?
O22 Si13 O26 Si14 63.7(7) . . . . ?
C63' Si13 O26 Si14 174.1(15) . . . . ?
C63 Si13 O26 Si14 -168.8(9) . . . . ?
O21 Si14 O26 Si13 -60.4(7) . . . . ?
O25 Si14 O26 Si13 58.2(8) . . . . ?
C67 Si14 O26 Si13 177.6(7) . . . . ?
O28 Si16 O27 Si13 -52.5(10) . . . . ?
O23 Si16 O27 Si13 66.0(10) . . . . ?
C75 Si16 O27 Si13 -173.4(9) . . . . ?
O26 Si13 O27 Si16 52.5(10) . . . . ?
O22 Si13 O27 Si16 -65.5(10) . . . . ?
C63' Si13 O27 Si16 180(2) . . . . ?
C63 Si13 O27 Si16 168.9(11) . . . . ?
O27 Si16 O28 Si15 53.7(7) . . . . ?
O23 Si16 O28 Si15 -64.7(7) . . . . ?
C75 Si16 O28 Si15 176.2(6) . . . . ?
O24 Si15 O28 Si16 61.0(7) . . . . ?
O25 Si15 O28 Si16 -57.1(7) . . . . ?
C71 Si15 O28 Si16 -179.1(6) . . . . ?
O2 Zn1 N1 C9 -3.6(6) . . . . ?
O3 Zn1 N1 C9 169.1(6) 2_556 . . . ?
O1 Zn1 N1 C9 88.9(6) 2_556 . . . ?
N2 Zn1 N1 C9 -105.3(6) 2_556 . . . ?
O1 Zn1 N1 C9 -3.7(11) . . . . ?
Zn2 Zn1 N1 C9 129.2(6) 2_556 . . . ?
O2 Zn1 N1 C10 168.8(5) . . . . ?
O3 Zn1 N1 C10 -18.5(5) 2_556 . . . ?
O1 Zn1 N1 C10 -98.7(4) 2_556 . . . ?
N2 Zn1 N1 C10 67.1(5) 2_556 . . . ?
O1 Zn1 N1 C10 168.7(5) . . . . ?
Zn2 Zn1 N1 C10 -58.4(4) 2_556 . . . ?
Zn2 O2 C3 C4 -3.0(9) . . . . ?
Zn1 O2 C3 C4 159.4(5) . . . . ?
Zn2 O2 C3 C8 175.6(5) . . . . ?
Zn1 O2 C3 C8 -22.0(9) . . . . ?
O2 C3 C4 C5 177.5(7) . . . . ?
C8 C3 C4 C5 -1.1(11) . . . . ?
C3 C4 C5 C6 -0.8(13) . . . . ?
C4 C5 C6 C7 1.0(14) . . . . ?
C5 C6 C7 C8 0.8(14) . . . . ?
C6 C7 C8 C3 -2.7(13) . . . . ?
C6 C7 C8 C9 177.5(8) . . . . ?
O2 C3 C8 C7 -175.8(7) . . . . ?
C4 C3 C8 C7 2.8(11) . . . . ?
O2 C3 C8 C9 4.0(11) . . . . ?
C4 C3 C8 C9 -177.4(7) . . . . ?
C10 N1 C9 C8 178.3(7) . . . . ?
Zn1 N1 C9 C8 -9.3(11) . . . . ?
C7 C8 C9 N1 -168.0(8) . . . . ?
C3 C8 C9 N1 12.2(13) . . . . ?
C9 N1 C10 C11 -99.7(7) . . . . ?
Zn1 N1 C10 C11 87.1(6) . . . . ?
N1 C10 C11 C12 69.1(8) . . . . ?
C10 C11 C12 Si9 170.2(5) . . . . ?
O18 Si9 C12 C11 -28.8(7) . . . . ?
O22 Si9 C12 C11 91.8(6) . . . . ?
O17 Si9 C12 C11 -147.7(5) . . . . ?
Zn2 O3 C13 C18 170.0(5) . . . . ?
Zn1 O3 C13 C18 -17.2(9) 2_556 . . . ?
Zn2 O3 C13 C14 -10.3(9) . . . . ?
Zn1 O3 C13 C14 162.4(4) 2_556 . . . ?
O3 C13 C14 C15 179.5(6) . . . . ?
C18 C13 C14 C15 -0.8(10) . . . . ?
C13 C14 C15 C16 -0.1(11) . . . . ?
C14 C15 C16 C17 0.7(13) . . . . ?
C15 C16 C17 C18 -0.4(13) . . . . ?
O3 C13 C18 C17 -179.2(6) . . . . ?
C14 C13 C18 C17 1.2(10) . . . . ?
O3 C13 C18 C19 0.4(10) . . . . ?
C14 C13 C18 C19 -179.2(6) . . . . ?
C16 C17 C18 C13 -0.6(12) . . . . ?
C16 C17 C18 C19 179.8(7) . . . . ?
C20 N2 C19 C18 177.9(7) . . . . ?
Zn1 N2 C19 C18 -1.3(11) 2_556 . . . ?
C13 C18 C19 N2 9.1(12) . . . . ?
C17 C18 C19 N2 -171.3(7) . . . . ?
C19 N2 C20 C21 -103.6(7) . . . . ?
Zn1 N2 C20 C21 75.6(6) 2_556 . . . ?
N2 C20 C21 C22 61.5(8) . . . . ?
C20 C21 C22 Si1 173.0(5) . . . . ?
O4 Si1 C22 C21 0.5(7) . . . . ?
O12 Si1 C22 C21 -118.9(6) . . . . ?
O7 Si1 C22 C21 120.8(5) . . . . ?
O6 Si2 C23 C24 62.5(10) . . . . ?
O11 Si2 C23 C24 -178.9(8) . . . . ?
O7 Si2 C23 C24 -60.6(9) . . . . ?
C23' Si2 C23 C24 -15(3) . . . . ?
Si2 C23 C24 C25 -72.5(15) . . . . ?
Si2 C23 C24 C26 159.2(9) . . . . ?
O10 Si3 C27 C28' 58.6(19) . . . . ?
O5 Si3 C27 C28' -59.4(16) . . . . ?
O6 Si3 C27 C28' -171.7(14) . . . . ?
C27' Si3 C27 C28' 83.9(19) . . . . ?
O4 Si4 C31 C32 -72.4(13) . . . . ?
O9 Si4 C31 C32 54.0(15) . . . . ?
O5 Si4 C31 C32 170.5(12) . . . . ?
C31' Si4 C31 C32 -34(2) . . . . ?
Si4 C31 C32 C33 154.7(13) . . . . ?
Si4 C31 C32 C34 -91.0(13) . . . . ?
O13 Si5 C35 C36 179.6(5) . . . . ?
O12 Si5 C35 C36 -60.0(6) . . . . ?
O16 Si5 C35 C36 60.1(6) . . . . ?
Si5 C35 C36 C37 70.2(9) . . . . ?
Si5 C35 C36 C38 -166.5(7) . . . . ?
O16 Si6 C39 C40' -87.5(16) . . . . ?
O11 Si6 C39 C40' 33.2(16) . . . . ?
O15 Si6 C39 C40' 153.2(15) . . . . ?
O16 Si6 C39 C40 -45.5(9) . . . . ?
O11 Si6 C39 C40 75.3(9) . . . . ?
O15 Si6 C39 C40 -164.8(8) . . . . ?
C40' C39 C40 C41 25(2) . . . . ?
Si6 C39 C40 C41 -72.0(16) . . . . ?
C40' C39 C40 C42 -95(3) . . . . ?
Si6 C39 C40 C42 167.6(10) . . . . ?
O10 Si7 C43 C44' 164.1(12) . . . . ?
O14 Si7 C43 C44' -75.5(12) . . . . ?
O15 Si7 C43 C44' 44.7(12) . . . . ?
O10 Si7 C43 C44 -175.5(11) . . . . ?
O14 Si7 C43 C44 -55.1(12) . . . . ?
O15 Si7 C43 C44 65.1(12) . . . . ?
C44' C43 C44 C46 -112(5) . . . . ?
Si7 C43 C44 C46 163.9(13) . . . . ?
C44' C43 C44 C45 10(4) . . . . ?
Si7 C43 C44 C45 -74.5(15) . . . . ?
O9 Si8 C47 C48 163.3(5) . . . . ?
O14 Si8 C47 C48 44.9(6) . . . . ?
O13 Si8 C47 C48 -76.5(6) . . . . ?
Si8 C47 C48 C50 -168.2(6) . . . . ?
Si8 C47 C48 C49 69.2(8) . . . . ?
O21 Si10 C51 C52 39(2) . . . . ?
O20 Si10 C51 C52 159.0(16) . . . . ?
O17 Si10 C51 C52 -85.1(18) . . . . ?
C51' Si10 C51 C52 5(4) . . . . ?
Si10 C51 C52 C54 -174.6(15) . . . . ?
Si10 C51 C52 C53 66(2) . . . . ?
O20 Si11 C55 C56 179.0(6) . . . . ?
O19 Si11 C55 C56 60.5(7) . . . . ?
O24 Si11 C55 C56 -61.0(7) . . . . ?
Si11 C55 C56 C58 72.2(11) . . . . ?
Si11 C55 C56 C57 -164.9(8) . . . . ?
O18 Si12 C59 C60 -178.1(6) . . . . ?
O23 Si12 C59 C60 61.2(7) . . . . ?
O19 Si12 C59 C60 -59.8(7) . . . . ?
Si12 C59 C60 C61 166.1(6) . . . . ?
Si12 C59 C60 C62 -71.6(9) . . . . ?
O27 Si13 C63 C64 -164.0(12) . . . . ?
O26 Si13 C63 C64 -47.5(15) . . . . ?
O22 Si13 C63 C64 75.4(14) . . . . ?
C63' Si13 C63 C64 53(8) . . . . ?
Si13 C63 C64 C65 -65(2) . . . . ?
Si13 C63 C64 C66 168.5(12) . . . . ?
O21 Si14 C67 C68 -71.2(7) . . . . ?
O26 Si14 C67 C68 49.4(7) . . . . ?
O25 Si14 C67 C68 169.0(6) . . . . ?
Si14 C67 C68 C70 63.9(11) . . . . ?
Si14 C67 C68 C69 -169.7(7) . . . . ?
O24 Si15 C71 C72 171.7(6) . . . . ?
O25 Si15 C71 C72 -68.8(7) . . . . ?
O28 Si15 C71 C72 52.2(7) . . . . ?
Si15 C71 C72 C74 -165.3(6) . . . . ?
Si15 C71 C72 C73 70.8(11) . . . . ?
O28 Si16 C75 C76 -47.9(7) . . . . ?
O27 Si16 C75 C76 72.5(7) . . . . ?
O23 Si16 C75 C76 -166.9(6) . . . . ?
Si16 C75 C76 C77 -65.8(10) . . . . ?
Si16 C75 C76 C78 168.5(7) . . . . ?
O6 Si2 C23' C24' -57(4) . . . . ?
O11 Si2 C23' C24' 73(4) . . . . ?
O7 Si2 C23' C24' -168(3) . . . . ?
C23 Si2 C23' C24' 53(3) . . . . ?
Si2 C23' C24' C26' -157(3) . . . . ?
Si2 C23' C24' C25' 88(5) . . . . ?
C29 C28 C27' Si3 73.9(18) . . . . ?
C30 C28 C27' Si3 -165.1(13) . . . . ?
O10 Si3 C27' C28 159.5(13) . . . . ?
O5 Si3 C27' C28 42.8(15) . . . . ?
O6 Si3 C27' C28 -86.7(13) . . . . ?
C27 Si3 C27' C28 0.2(14) . . . . ?
Si3 C27 C28' C30' 176.8(19) . . . . ?
Si3 C27 C28' C29' -59(2) . . . . ?
O4 Si4 C31' C32' -157(2) . . . . ?
O9 Si4 C31' C32' -46(3) . . . . ?
O5 Si4 C31' C32' 86(3) . . . . ?
C31 Si4 C31' C32' 56(2) . . . . ?
Si4 C31' C32' C33' -60(3) . . . . ?
Si4 C31' C32' C34' 177(2) . . . . ?
C40 C39 C40' C42' 101(5) . . . . ?
Si6 C39 C40' C42' -157(4) . . . . ?
C40 C39 C40' C41' -11(3) . . . . ?
Si6 C39 C40' C41' 91(3) . . . . ?
C44 C43 C44' C46' -31(4) . . . . ?
Si7 C43 C44' C46' 74(2) . . . . ?
C44 C43 C44' C45' 95(5) . . . . ?
Si7 C43 C44' C45' -160.5(15) . . . . ?
O21 Si10 C51' C52' 177.8(16) . . . . ?
O20 Si10 C51' C52' -62(2) . . . . ?
O17 Si10 C51' C52' 64.1(19) . . . . ?
C51 Si10 C51' C52' -33(4) . . . . ?
Si10 C51' C52' C53' 71(2) . . . . ?
Si10 C51' C52' C54' -166.1(18) . . . . ?
O27 Si13 C63' C64' -152(4) . . . . ?
O26 Si13 C63' C64' -25(5) . . . . ?
O22 Si13 C63' C64' 90(4) . . . . ?
C63 Si13 C63' C64' -111(10) . . . . ?
Si13 C63' C64' C66' 175(4) . . . . ?
Si13 C63' C64' C65' -61(8) . . . . ?
